data_1567393
loop_
_publ_author_name
'Oberle, Kjersti G.'
'Whitman, Elizabeth L.'
'Jolly, Charles S.'
'Webster, Katherine A.'
'Marx, Benjamin S.'
'Howard, Christopher M.'
'Hanger, Clara A.'
'Ramey, Erin E.'
'Zou, Yutong'
'Lowe, Jared C.'
'Turlington, Mark'
'Turlington, Christopher R.'

_publ_section_title
;
 Metallopolymers in minutes via organocatalysis at room temperature
;
_journal_issue 33
_journal_name_full 'Polymer Chemistry'
_journal_page_first 4747
_journal_page_last 4751
_journal_paper_doi 10.1039/D2PY00747A
_journal_volume 13
_journal_year 2022
_chemical_formula_sum 'C20 H24 Fe O6'
_chemical_formula_weight 416.24
_space_group_crystal_system monoclinic
_space_group_IT_number 13
_space_group_name_Hall '-P 2yc'
_space_group_name_H-M_alt 'P 1 2/c 1'
_atom_sites_solution_hydrogens geom
_atom_sites_solution_primary direct
_atom_sites_solution_secondary difmap
_audit_creation_method SHELXL-2018/3
_audit_update_record
;
2022-03-08 deposited with the CCDC.	2022-07-27 downloaded from the CCDC.
;
_cell_angle_alpha 90
_cell_angle_beta 106.030(2)
_cell_angle_gamma 90
_cell_formula_units_Z 8
_cell_length_a 34.6729(18)
_cell_length_b 5.8345(3)
_cell_length_c 19.1590(10)
_cell_measurement_reflns_used 9893
_cell_measurement_temperature 150(2)
_cell_measurement_theta_max 36.4042
_cell_measurement_theta_min 2.4447
_cell_volume 3725.1(3)
_computing_cell_refinement 'SAINT V8.40B (Bruker, 2020)'
_computing_data_collection 'Apex3 v2019.11-0 (Bruker, 2020)'
_computing_data_reduction 'SAINT V8.40B (Bruker, 2020)'
_computing_structure_refinement
;  
SHELXL-2018/3 (Sheldrick, 2015, 2018), 
SHELXLE Rev1231(H\"ubschle et al., 2011)
;
_computing_structure_solution 'SHELXS (Sheldrick, 2008)'
_diffrn_ambient_temperature 150(2)
_diffrn_detector_area_resol_mean 7.4074
_diffrn_measured_fraction_theta_full 0.997
_diffrn_measured_fraction_theta_max 0.885
_diffrn_measurement_device_type
;
Bruker AXS D8 Quest diffractometer with PhotonII charge-integrating pixel 
array detector (CPAD)
;
_diffrn_measurement_method 'omega and phi scans'
_diffrn_radiation_monochromator 'Triumph curved graphite crystal'
_diffrn_radiation_type MoK\a
_diffrn_radiation_wavelength 0.71073
_diffrn_reflns_av_R_equivalents 0.0385
_diffrn_reflns_av_unetI/netI 0.0334
_diffrn_reflns_Laue_measured_fraction_full 0.997
_diffrn_reflns_Laue_measured_fraction_max 0.885
_diffrn_reflns_limit_h_max 42
_diffrn_reflns_limit_h_min -58
_diffrn_reflns_limit_k_max 9
_diffrn_reflns_limit_k_min -8
_diffrn_reflns_limit_l_max 32
_diffrn_reflns_limit_l_min -30
_diffrn_reflns_number 66968
_diffrn_reflns_point_group_measured_fraction_full 0.997
_diffrn_reflns_point_group_measured_fraction_max 0.885
_diffrn_reflns_theta_full 25.242
_diffrn_reflns_theta_max 37.090
_diffrn_reflns_theta_min 1.833
_diffrn_source 'fine focus sealed tube X-ray source'
_diffrn_source_current '30 mA'
_diffrn_source_voltage '50 kV'
_exptl_absorpt_coefficient_mu 0.844
_exptl_absorpt_correction_T_max 0.2231
_exptl_absorpt_correction_T_min 0.1553
_exptl_absorpt_correction_type multi-scan
_exptl_absorpt_process_details
;
 SADABS 2016/2: Krause, L., Herbst-Irmer, R., Sheldrick G.M. & Stalke D.,
 J. Appl. Cryst. 48 (2015) 3-10
;
_exptl_crystal_colour yellow
_exptl_crystal_density_diffrn 1.484
_exptl_crystal_description plate
_exptl_crystal_F_000 1744
_exptl_crystal_size_max 0.410
_exptl_crystal_size_mid 0.390
_exptl_crystal_size_min 0.050
_refine_diff_density_max 0.678
_refine_diff_density_min -0.545
_refine_diff_density_rms 0.072
_refine_ls_extinction_method none
_refine_ls_goodness_of_fit_ref 1.132
_refine_ls_hydrogen_treatment constr
_refine_ls_matrix_type full
_refine_ls_number_parameters 972
_refine_ls_number_reflns 16862
_refine_ls_number_restraints 1169
_refine_ls_restrained_S_all 1.098
_refine_ls_R_factor_all 0.0445
_refine_ls_R_factor_gt 0.0417
_refine_ls_shift/su_max 0.001
_refine_ls_shift/su_mean 0.000
_refine_ls_structure_factor_coef Fsqd
_refine_ls_weighting_details 'w=1/[\s^2^(Fo^2^)+(0.0295P)^2^+2.0271P] where P=(Fo^2^+2Fc^2^)/3'
_refine_ls_weighting_scheme calc
_refine_ls_wR_factor_gt 0.0930
_refine_ls_wR_factor_ref 0.0941
_reflns_Friedel_coverage 0.000
_reflns_number_gt 16007
_reflns_number_total 16862
_reflns_threshold_expression 'I > 2\s(I)'
_cod_data_source_file d2py00747a2.cif
_cod_data_source_block KO_152_0m
_cod_depositor_comments 'Adding full bibliography for 1567393.cif.'
_cod_original_sg_symbol_H-M 'P 2/c'
_cod_database_code 1567393
_shelx_shelxl_version_number 2018/3
_shelx_space_group_comment
;
The symmetry employed for this shelxl refinement is uniquely defined
by the following loop, which should always be used as a source of
symmetry information in preference to the above space-group names.
They are only intended as comments.
;
_shelx_estimated_absorpt_t_min 0.724
_shelx_estimated_absorpt_t_max 0.959

loop_
_space_group_symop_operation_xyz
'x, y, z'
'-x, y, -z+1/2'
'-x, -y, -z'
'x, -y, z-1/2'

loop_
_atom_site_label
_atom_site_type_symbol
_atom_site_fract_x
_atom_site_fract_y
_atom_site_fract_z
_atom_site_U_iso_or_equiv
_atom_site_adp_type
_atom_site_occupancy
_atom_site_site_symmetry_order
_atom_site_calc_flag
_atom_site_refinement_flags_posn
_atom_site_refinement_flags_adp
_atom_site_refinement_flags_occupancy
_atom_site_disorder_assembly
_atom_site_disorder_group
Fe1A Fe 0.19708(2) 0.64319(5) 0.47989(2) 0.01484(6) Uani 0.9226(16) 1 d D U P A 1
O1A O -0.13042(5) -0.2907(3) 0.27442(9) 0.0319(4) Uani 0.9226(16) 1 d D U P A 1
O2A O -0.14538(6) 0.0679(3) 0.24368(10) 0.0382(4) Uani 0.9226(16) 1 d D U P A 1
O3A O -0.10638(6) 0.0062(3) 0.35390(9) 0.0243(4) Uani 0.9226(16) 1 d D U P A 1
O4A O -0.04001(6) -0.2986(4) 0.29002(9) 0.0379(4) Uani 0.9226(16) 1 d D U P A 1
O5A O -0.00888(4) -0.1976(3) 0.40479(8) 0.0265(3) Uani 0.9226(16) 1 d D U P A 1
O6A O 0.08170(4) 0.3006(3) 0.40049(7) 0.0226(3) Uani 0.9226(16) 1 d D U P A 1
C1A C -0.12821(6) -0.0682(3) 0.28855(11) 0.0239(4) Uani 0.9226(16) 1 d D U P A 1
C2A C -0.10746(6) -0.4625(3) 0.32368(12) 0.0202(3) Uani 0.9226(16) 1 d D U P A 1
H2AA H -0.096206 -0.573458 0.295456 0.024 Uiso 0.9226(16) 1 calc R U P A 1
H2AB H -0.125765 -0.547487 0.345955 0.024 Uiso 0.9226(16) 1 calc R U P A 1
C3A C -0.07337(5) -0.3620(3) 0.38372(9) 0.0159(3) Uani 0.9226(16) 1 d D U P A 1
C4A C -0.09082(6) -0.1566(3) 0.41236(10) 0.0192(3) Uani 0.9226(16) 1 d D U P A 1
H4AA H -0.112684 -0.206751 0.432906 0.023 Uiso 0.9226(16) 1 calc R U P A 1
H4AB H -0.069794 -0.082393 0.451540 0.023 Uiso 0.9226(16) 1 calc R U P A 1
C5A C -0.05832(6) -0.5386(4) 0.44447(12) 0.0217(4) Uani 0.9226(16) 1 d D U P A 1
H5AA H -0.036942 -0.470429 0.483486 0.033 Uiso 0.9226(16) 1 calc R U P A 1
H5AB H -0.047859 -0.673053 0.425030 0.033 Uiso 0.9226(16) 1 calc R U P A 1
H5AC H -0.080550 -0.585110 0.463707 0.033 Uiso 0.9226(16) 1 calc R U P A 1
C6A C -0.03936(5) -0.2854(3) 0.35284(10) 0.0187(3) Uani 0.9226(16) 1 d D U P A 1
C7A C 0.02517(6) -0.1119(4) 0.38121(14) 0.0264(4) Uani 0.9226(16) 1 d D U P A 1
H7AA H 0.029497 -0.211755 0.342279 0.032 Uiso 0.9226(16) 1 calc R U P A 1
H7AB H 0.049747 -0.116237 0.422487 0.032 Uiso 0.9226(16) 1 calc R U P A 1
C8A C 0.01753(6) 0.1296(4) 0.35355(12) 0.0226(4) Uani 0.9226(16) 1 d D U P A 1
H8AA H 0.010581 0.225027 0.391053 0.027 Uiso 0.9226(16) 1 calc R U P A 1
H8AB H -0.005775 0.130402 0.309859 0.027 Uiso 0.9226(16) 1 calc R U P A 1
C9A C 0.05311(6) 0.2345(4) 0.33461(10) 0.0241(4) Uani 0.9226(16) 1 d D U P A 1
H9AA H 0.065191 0.121865 0.308200 0.029 Uiso 0.9226(16) 1 calc R U P A 1
H9AB H 0.044533 0.369979 0.303033 0.029 Uiso 0.9226(16) 1 calc R U P A 1
C10A C 0.11572(6) 0.4147(4) 0.38686(10) 0.0217(3) Uani 0.9226(16) 1 d D U P A 1
H10A H 0.106640 0.543913 0.352788 0.026 Uiso 0.9226(16) 1 calc R U P A 1
H10B H 0.131060 0.306492 0.364997 0.026 Uiso 0.9226(16) 1 calc R U P A 1
C11A C 0.14142(5) 0.5010(3) 0.45776(10) 0.0172(4) Uani 0.9226(16) 1 d D U P A 1
C12A C 0.14121(5) 0.7257(3) 0.48692(10) 0.0182(3) Uani 0.9226(16) 1 d D U P A 1
H12A H 0.124540 0.857614 0.462136 0.022 Uiso 0.9226(16) 1 calc R U P A 1
C13A C 0.16947(5) 0.7310(4) 0.55728(10) 0.0216(3) Uani 0.9226(16) 1 d D U P A 1
H13A H 0.175999 0.867270 0.590083 0.026 Uiso 0.9226(16) 1 calc R U P A 1
C14A C 0.18709(6) 0.5087(4) 0.57218(12) 0.0242(5) Uani 0.9226(16) 1 d D U P A 1
H14A H 0.208093 0.461511 0.617079 0.029 Uiso 0.9226(16) 1 calc R U P A 1
C15A C 0.16979(6) 0.3669(3) 0.51042(12) 0.0221(3) Uani 0.9226(16) 1 d D U P A 1
H15A H 0.176636 0.202740 0.504774 0.026 Uiso 0.9226(16) 1 calc R U P A 1
C16A C 0.21183(7) 0.6547(4) 0.38382(12) 0.0274(4) Uani 0.9226(16) 1 d D U P A 1
H16A H 0.194844 0.599455 0.335721 0.033 Uiso 0.9226(16) 1 calc R U P A 1
C17A C 0.21173(6) 0.8780(4) 0.41230(11) 0.0243(4) Uani 0.9226(16) 1 d D U P A 1
H17A H 0.194485 1.008259 0.387863 0.029 Uiso 0.9226(16) 1 calc R U P A 1
C18A C 0.24000(6) 0.8851(4) 0.48204(11) 0.0239(4) Uani 0.9226(16) 1 d D U P A 1
H18A H 0.246047 1.021212 0.514985 0.029 Uiso 0.9226(16) 1 calc R U P A 1
C19A C 0.25795(5) 0.6655(4) 0.49697(13) 0.0279(4) Uani 0.9226(16) 1 d D U P A 1
H19A H 0.278937 0.619082 0.541991 0.033 Uiso 0.9226(16) 1 calc R U P A 1
C20A C 0.24055(7) 0.5228(5) 0.43558(16) 0.0346(6) Uani 0.9226(16) 1 d D U P A 1
H20A H 0.247118 0.357948 0.430355 0.042 Uiso 0.9226(16) 1 calc R U P A 1
Fe1B Fe 0.30164(2) -0.12150(4) 0.27764(2) 0.01478(5) Uani 0.9763(10) 1 d . . P B 1
O1B O 0.63052(5) 0.8008(3) 0.40644(10) 0.0306(3) Uani 0.9763(10) 1 d . U P B 1
O2B O 0.64497(5) 0.4431(3) 0.38840(11) 0.0360(4) Uani 0.9763(10) 1 d . U P B 1
O3B O 0.60665(5) 0.5027(2) 0.46165(9) 0.0241(3) Uani 0.9763(10) 1 d . U P B 1
O4B O 0.54028(6) 0.8070(4) 0.33082(8) 0.0388(4) Uani 0.9763(10) 1 d . U P B 1
O5B O 0.50916(4) 0.7037(3) 0.41419(8) 0.0282(3) Uani 0.9763(10) 1 d . U P B 1
O6B O 0.41778(4) 0.2120(3) 0.31828(8) 0.0237(3) Uani 0.9763(10) 1 d . U P B 1
C1B C 0.62847(6) 0.5772(3) 0.41769(11) 0.0231(3) Uani 0.9763(10) 1 d . U P B 1
C2B C 0.60770(6) 0.9728(3) 0.43297(11) 0.0210(3) Uani 0.9763(10) 1 d . U P B 1
H2BA H 0.596567 1.084864 0.393769 0.025 Uiso 0.9763(10) 1 calc R U P B 1
H2BB H 0.625963 1.056445 0.473917 0.025 Uiso 0.9763(10) 1 calc R U P B 1
C3B C 0.57363(5) 0.8704(3) 0.45811(9) 0.0164(3) Uani 0.9763(10) 1 d . U P B 1
C4B C 0.59152(6) 0.6647(3) 0.50459(10) 0.0201(3) Uani 0.9763(10) 1 d . U P B 1
H4BA H 0.613607 0.715619 0.546522 0.024 Uiso 0.9763(10) 1 calc R U P B 1
H4BB H 0.570744 0.590679 0.523442 0.024 Uiso 0.9763(10) 1 calc R U P B 1
C5B C 0.55858(6) 1.0450(3) 0.50437(11) 0.0225(3) Uani 0.9763(10) 1 d . U P B 1
H5BA H 0.537432 0.975204 0.522280 0.034 Uiso 0.9763(10) 1 calc R U P B 1
H5BB H 0.547819 1.179514 0.474750 0.034 Uiso 0.9763(10) 1 calc R U P B 1
H5BC H 0.580885 1.091857 0.545651 0.034 Uiso 0.9763(10) 1 calc R U P B 1
C6B C 0.53967(5) 0.7930(3) 0.39312(10) 0.0185(3) Uani 0.9763(10) 1 d . U P B 1
C7B C 0.47513(5) 0.6179(3) 0.35737(14) 0.0265(4) Uani 0.9763(10) 1 d . U P B 1
H7BA H 0.470452 0.718085 0.314125 0.032 Uiso 0.9763(10) 1 calc R U P B 1
H7BB H 0.450726 0.621247 0.374639 0.032 Uiso 0.9763(10) 1 calc R U P B 1
C8B C 0.48277(6) 0.3784(3) 0.33712(12) 0.0241(4) Uani 0.9763(10) 1 d . U P B 1
H8BA H 0.489573 0.281974 0.381344 0.029 Uiso 0.9763(10) 1 calc R U P B 1
H8BB H 0.506150 0.378075 0.316912 0.029 Uiso 0.9763(10) 1 calc R U P B 1
C9B C 0.44671(5) 0.2743(4) 0.28146(11) 0.0243(4) Uani 0.9763(10) 1 d . U P B 1
H9BA H 0.435083 0.387163 0.242780 0.029 Uiso 0.9763(10) 1 calc R U P B 1
H9BB H 0.455099 0.137503 0.258805 0.029 Uiso 0.9763(10) 1 calc R U P B 1
C10B C 0.38363(6) 0.1030(4) 0.26993(10) 0.0230(3) Uani 0.9763(10) 1 d . U P B 1
H10C H 0.392342 -0.027963 0.245149 0.028 Uiso 0.9763(10) 1 calc R U P B 1
H10D H 0.369045 0.213111 0.232585 0.028 Uiso 0.9763(10) 1 calc R U P B 1
C11B C 0.35716(5) 0.0220(3) 0.31401(10) 0.0170(3) Uani 0.9763(10) 1 d . U P B 1
C12B C 0.32830(5) 0.1576(3) 0.33616(10) 0.0213(3) Uani 0.9763(10) 1 d . U P B 1
H12B H 0.321697 0.321969 0.323546 0.026 Uiso 0.9763(10) 1 calc R U P B 1
C13B C 0.31051(6) 0.0145(4) 0.37976(11) 0.0246(4) Uani 0.9763(10) 1 d . U P B 1
H13B H 0.288903 0.061795 0.402205 0.030 Uiso 0.9763(10) 1 calc R U P B 1
C14B C 0.32794(5) -0.2070(4) 0.38409(10) 0.0231(3) Uani 0.9763(10) 1 d . U P B 1
H14B H 0.320909 -0.342020 0.410316 0.028 Uiso 0.9763(10) 1 calc R U P B 1
C15B C 0.35693(5) -0.2041(3) 0.34360(9) 0.0193(3) Uani 0.9763(10) 1 d . U P B 1
H15B H 0.373945 -0.336150 0.336892 0.023 Uiso 0.9763(10) 1 calc R U P B 1
C16B C 0.28824(6) -0.1453(4) 0.16648(10) 0.0244(4) Uani 0.9763(10) 1 d . U P B 1
H16B H 0.306052 -0.097315 0.136007 0.029 Uiso 0.9763(10) 1 calc R U P B 1
C17B C 0.25956(6) -0.0031(4) 0.18708(12) 0.0238(4) Uani 0.9763(10) 1 d . U P B 1
H17B H 0.253622 0.161106 0.173346 0.029 Uiso 0.9763(10) 1 calc R U P B 1
C18B C 0.24105(5) -0.1383(3) 0.23086(11) 0.0237(3) Uani 0.9763(10) 1 d . U P B 1
H18B H 0.219825 -0.084713 0.253354 0.028 Uiso 0.9763(10) 1 calc R U P B 1
C19B C 0.25821(5) -0.3605(3) 0.23781(10) 0.0235(3) Uani 0.9763(10) 1 d . U P B 1
H19B H 0.251052 -0.491132 0.265646 0.028 Uiso 0.9763(10) 1 calc R U P B 1
C20B C 0.28741(5) -0.3654(3) 0.19768(10) 0.0234(3) Uani 0.9763(10) 1 d . U P B 1
H20B H 0.304382 -0.499739 0.192757 0.028 Uiso 0.9763(10) 1 calc R U P B 1
Fe1C Fe 0.19615(9) 0.3726(5) 0.47842(19) 0.0285(10) Uani 0.0774(16) 1 d D U P A 2
O1C O -0.1309(4) 1.2947(15) 0.2765(7) 0.042(4) Uani 0.0774(16) 1 d D U P A 2
O2C O -0.1447(6) 0.9360(18) 0.2443(7) 0.038(2) Uani 0.0774(16) 1 d D U P A 2
O3C O -0.1059(4) 0.9963(14) 0.3548(5) 0.026(4) Uani 0.0774(16) 1 d D U P A 2
O4C O -0.0411(4) 1.300(4) 0.2905(5) 0.041(3) Uani 0.0774(16) 1 d D U P A 2
O5C O -0.0090(3) 1.204(2) 0.4052(5) 0.032(3) Uani 0.0774(16) 1 d D U P A 2
O6C O 0.0798(3) 0.704(3) 0.3988(4) 0.024(3) Uani 0.0774(16) 1 d D U P A 2
C1C C -0.1276(6) 1.0716(14) 0.2894(6) 0.029(3) Uani 0.0774(16) 1 d D U P A 2
C2C C -0.1080(2) 1.4665(12) 0.3258(6) 0.025(4) Uani 0.0774(16) 1 d D U P A 2
H2CA H -0.126228 1.549954 0.348533 0.030 Uiso 0.0774(16) 1 calc R U P A 2
H2CB H -0.096987 1.578639 0.297549 0.030 Uiso 0.0774(16) 1 calc R U P A 2
C3C C -0.0736(2) 1.3662(13) 0.3853(4) 0.020(2) Uani 0.0774(16) 1 d D U P A 2
C4C C -0.0905(3) 1.1582(17) 0.4136(4) 0.021(3) Uani 0.0774(16) 1 d D U P A 2
H4CA H -0.069275 1.084343 0.452461 0.025 Uiso 0.0774(16) 1 calc R U P A 2
H4CB H -0.112411 1.205690 0.434423 0.025 Uiso 0.0774(16) 1 calc R U P A 2
C5C C -0.0587(3) 1.5415(18) 0.4465(6) 0.023(3) Uani 0.0774(16) 1 d D U P A 2
H5CA H -0.047777 1.675560 0.427722 0.034 Uiso 0.0774(16) 1 calc R U P A 2
H5CB H -0.081114 1.589027 0.465103 0.034 Uiso 0.0774(16) 1 calc R U P A 2
H5CC H -0.037695 1.471879 0.485884 0.034 Uiso 0.0774(16) 1 calc R U P A 2
C6C C -0.0395(2) 1.294(2) 0.3539(4) 0.024(3) Uani 0.0774(16) 1 d D U P A 2
C7C C 0.0244(2) 1.1144(19) 0.3806(8) 0.029(3) Uani 0.0774(16) 1 d D U P A 2
H7CA H 0.049186 1.114549 0.421567 0.035 Uiso 0.0774(16) 1 calc R U P A 2
H7CB H 0.028982 1.214633 0.341936 0.035 Uiso 0.0774(16) 1 calc R U P A 2
C8C C 0.01564(19) 0.8746(19) 0.3519(7) 0.029(3) Uani 0.0774(16) 1 d D U P A 2
H8CA H -0.007589 0.878221 0.308135 0.035 Uiso 0.0774(16) 1 calc R U P A 2
H8CB H 0.008108 0.779765 0.388969 0.035 Uiso 0.0774(16) 1 calc R U P A 2
C9C C 0.0508(3) 0.765(2) 0.3329(5) 0.025(3) Uani 0.0774(16) 1 d D U P A 2
H9CA H 0.041820 0.626036 0.302928 0.030 Uiso 0.0774(16) 1 calc R U P A 2
H9CB H 0.062577 0.872868 0.304718 0.030 Uiso 0.0774(16) 1 calc R U P A 2
C10C C 0.1138(2) 0.590(2) 0.3853(3) 0.027(3) Uani 0.0774(16) 1 d D U P A 2
H10E H 0.128690 0.696695 0.361921 0.032 Uiso 0.0774(16) 1 calc R U P A 2
H10F H 0.104848 0.457496 0.352548 0.032 Uiso 0.0774(16) 1 calc R U P A 2
C11C C 0.14021(13) 0.5109(13) 0.4566(3) 0.021(3) Uani 0.0774(16) 1 d D U P A 2
C12C C 0.14082(13) 0.2888(13) 0.4879(4) 0.021(3) Uani 0.0774(16) 1 d D U P A 2
H12C H 0.124330 0.154215 0.464780 0.025 Uiso 0.0774(16) 1 calc R U P A 2
C13C C 0.16960(19) 0.2906(14) 0.5578(3) 0.022(3) Uani 0.0774(16) 1 d D U P A 2
H13C H 0.176737 0.157479 0.591778 0.026 Uiso 0.0774(16) 1 calc R U P A 2
C14C C 0.18673(19) 0.5148(16) 0.5701(3) 0.025(3) Uani 0.0774(16) 1 d D U P A 2
H14C H 0.207928 0.566519 0.614151 0.030 Uiso 0.0774(16) 1 calc R U P A 2
C15C C 0.1686(2) 0.6504(10) 0.5073(4) 0.027(3) Uani 0.0774(16) 1 d D U P A 2
H15C H 0.174957 0.814306 0.499947 0.032 Uiso 0.0774(16) 1 calc R U P A 2
C16C C 0.20997(19) 0.3532(15) 0.3816(3) 0.029(3) Uani 0.0774(16) 1 d D U P A 2
H16C H 0.192483 0.403533 0.333311 0.035 Uiso 0.0774(16) 1 calc R U P A 2
C17C C 0.2107(2) 0.1325(11) 0.4123(4) 0.024(3) Uani 0.0774(16) 1 d D U P A 2
H17C H 0.193626 -0.000511 0.389491 0.029 Uiso 0.0774(16) 1 calc R U P A 2
C18C C 0.23948(17) 0.1325(11) 0.4815(4) 0.020(2) Uani 0.0774(16) 1 d D U P A 2
H18C H 0.246154 -0.000488 0.515658 0.024 Uiso 0.0774(16) 1 calc R U P A 2
C19C C 0.25695(11) 0.3539(14) 0.4939(4) 0.025(3) Uani 0.0774(16) 1 d D U P A 2
H19C H 0.278135 0.404972 0.538001 0.030 Uiso 0.0774(16) 1 calc R U P A 2
C20C C 0.23870(17) 0.4905(14) 0.4315(4) 0.031(3) Uani 0.0774(16) 1 d D U P A 2
H20C H 0.244778 0.655078 0.424462 0.037 Uiso 0.0774(16) 1 calc R U P A 2
Fe1D Fe 0.29621(17) 1.1279(10) 0.2781(3) 0.01478(5) Uani 0.0237(10) 1 d D . P B 2
O1D O 0.6340(5) 0.186(2) 0.3973(13) 0.032(4) Uani 0.0237(10) 1 d D U P B 2
O2D O 0.6508(8) 0.535(3) 0.3739(15) 0.035(2) Uani 0.0237(10) 1 d D U P B 2
O3D O 0.6092(5) 0.5043(18) 0.4419(9) 0.023(4) Uani 0.0237(10) 1 d D U P B 2
O4D O 0.5453(6) 0.182(9) 0.3166(5) 0.039(4) Uani 0.0237(10) 1 d D U P B 2
O5D O 0.5086(4) 0.270(3) 0.3926(9) 0.032(4) Uani 0.0237(10) 1 d D U P B 2
O6D O 0.4109(5) 0.776(4) 0.3156(8) 0.023(4) Uani 0.0237(10) 1 d D U P B 2
C1D C 0.6328(5) 0.412(2) 0.4042(10) 0.026(4) Uani 0.0237(10) 1 d D U P B 2
C2D C 0.6099(3) 0.0288(18) 0.4263(9) 0.020(4) Uani 0.0237(10) 1 d D U P B 2
H2DA H 0.627257 -0.045756 0.470241 0.025 Uiso 0.0237(10) 1 calc R U P B 2
H2DB H 0.599282 -0.092478 0.389962 0.025 Uiso 0.0237(10) 1 calc R U P B 2
C3D C 0.5749(3) 0.144(2) 0.4460(5) 0.017(3) Uani 0.0237(10) 1 d D U P B 2
C4D C 0.5918(4) 0.359(2) 0.4870(6) 0.019(4) Uani 0.0237(10) 1 d D U P B 2
H4DA H 0.570184 0.443793 0.500564 0.023 Uiso 0.0237(10) 1 calc R U P B 2
H4DB H 0.612610 0.318533 0.532080 0.023 Uiso 0.0237(10) 1 calc R U P B 2
C5D C 0.5581(5) -0.014(3) 0.4945(8) 0.021(4) Uani 0.0237(10) 1 d D U P B 2
H5DA H 0.547276 -0.153304 0.467437 0.031 Uiso 0.0237(10) 1 calc R U P B 2
H5DB H 0.579661 -0.055830 0.537686 0.031 Uiso 0.0237(10) 1 calc R U P B 2
H5DC H 0.536766 0.065298 0.509207 0.031 Uiso 0.0237(10) 1 calc R U P B 2
C6D C 0.5423(3) 0.207(3) 0.3771(6) 0.023(4) Uani 0.0237(10) 1 d D U P B 2
C7D C 0.4769(4) 0.364(3) 0.3322(11) 0.027(5) Uani 0.0237(10) 1 d D U P B 2
H7DA H 0.450596 0.303232 0.333993 0.033 Uiso 0.0237(10) 1 calc R U P B 2
H7DB H 0.481584 0.316812 0.285629 0.033 Uiso 0.0237(10) 1 calc R U P B 2
C8D C 0.4765(3) 0.622(3) 0.3364(12) 0.026(4) Uani 0.0237(10) 1 d D U P B 2
H8DA H 0.501695 0.682210 0.328904 0.031 Uiso 0.0237(10) 1 calc R U P B 2
H8DB H 0.475435 0.667841 0.385540 0.031 Uiso 0.0237(10) 1 calc R U P B 2
C9D C 0.4414(4) 0.727(3) 0.2809(10) 0.026(4) Uani 0.0237(10) 1 d D U P B 2
H9DA H 0.449855 0.869766 0.261338 0.031 Uiso 0.0237(10) 1 calc R U P B 2
H9DB H 0.431021 0.619399 0.240068 0.031 Uiso 0.0237(10) 1 calc R U P B 2
C10D C 0.3777(3) 0.897(3) 0.2680(5) 0.022(4) Uani 0.0237(10) 1 d D U P B 2
H10G H 0.362493 0.793835 0.229124 0.026 Uiso 0.0237(10) 1 calc R U P B 2
H10H H 0.387615 1.028580 0.245173 0.026 Uiso 0.0237(10) 1 calc R U P B 2
C11D C 0.3514(2) 0.9799(18) 0.3125(4) 0.019(3) Uani 0.0237(10) 1 d D U P B 2
C12D C 0.3225(3) 0.8491(14) 0.3359(5) 0.022(3) Uani 0.0237(10) 1 d D U P B 2
H12D H 0.315225 0.685460 0.323305 0.026 Uiso 0.0237(10) 1 calc R U P B 2
C13D C 0.3052(3) 0.994(2) 0.3796(4) 0.023(3) Uani 0.0237(10) 1 d D U P B 2
H13D H 0.283723 0.948569 0.402691 0.028 Uiso 0.0237(10) 1 calc R U P B 2
C14D C 0.3235(3) 1.2144(19) 0.3839(4) 0.023(3) Uani 0.0237(10) 1 d D U P B 2
H14D H 0.317265 1.350985 0.410319 0.027 Uiso 0.0237(10) 1 calc R U P B 2
C15D C 0.3520(2) 1.2056(18) 0.3421(5) 0.020(3) Uani 0.0237(10) 1 d D U P B 2
H15D H 0.369134 1.335736 0.334397 0.024 Uiso 0.0237(10) 1 calc R U P B 2
C16D C 0.2820(3) 1.138(2) 0.1673(3) 0.024(3) Uani 0.0237(10) 1 d D U P B 2
H16D H 0.299132 1.081280 0.136616 0.029 Uiso 0.0237(10) 1 calc R U P B 2
C17D C 0.2532(2) 1.0080(18) 0.1899(5) 0.024(4) Uani 0.0237(10) 1 d D U P B 2
H17D H 0.246553 0.843101 0.178249 0.028 Uiso 0.0237(10) 1 calc R U P B 2
C18D C 0.23564(18) 1.151(2) 0.2329(5) 0.023(3) Uani 0.0237(10) 1 d D U P B 2
H18D H 0.214514 1.104193 0.256598 0.027 Uiso 0.0237(10) 1 calc R U P B 2
C19D C 0.2534(3) 1.3714(16) 0.2368(5) 0.022(3) Uani 0.0237(10) 1 d D U P B 2
H19D H 0.247047 1.507556 0.263376 0.026 Uiso 0.0237(10) 1 calc R U P B 2
C20D C 0.2821(3) 1.3630(16) 0.1956(5) 0.022(3) Uani 0.0237(10) 1 d D U P B 2
H20D H 0.299499 1.492605 0.188559 0.027 Uiso 0.0237(10) 1 calc R U P B 2

loop_
_atom_site_aniso_label
_atom_site_aniso_U_11
_atom_site_aniso_U_22
_atom_site_aniso_U_33
_atom_site_aniso_U_23
_atom_site_aniso_U_13
_atom_site_aniso_U_12
Fe1A 0.01182(11) 0.01670(11) 0.01704(11) 0.00230(8) 0.00574(8) -0.00161(7)
O1A 0.0370(8) 0.0211(7) 0.0287(8) -0.0030(6) -0.0059(6) -0.0063(6)
O2A 0.0461(10) 0.0233(8) 0.0344(9) 0.0075(7) -0.0071(8) -0.0041(7)
O3A 0.0331(10) 0.0135(7) 0.0230(8) -0.0002(6) 0.0024(8) -0.0004(7)
O4A 0.0442(9) 0.0509(11) 0.0264(7) -0.0175(7) 0.0231(7) -0.0270(8)
O5A 0.0205(6) 0.0379(8) 0.0209(6) 0.0051(6) 0.0054(5) -0.0120(6)
O6A 0.0207(6) 0.0297(7) 0.0179(6) -0.0028(5) 0.0064(5) -0.0142(5)
C1A 0.0265(9) 0.0180(8) 0.0251(8) 0.0004(7) 0.0037(7) -0.0050(7)
C2A 0.0208(7) 0.0146(8) 0.0250(9) -0.0009(7) 0.0060(7) -0.0043(6)
C3A 0.0166(7) 0.0140(7) 0.0184(7) -0.0003(5) 0.0072(5) -0.0026(5)
C4A 0.0247(8) 0.0168(7) 0.0181(7) -0.0005(6) 0.0093(6) -0.0017(6)
C5A 0.0216(8) 0.0198(9) 0.0264(9) 0.0049(7) 0.0113(7) -0.0002(7)
C6A 0.0208(7) 0.0166(7) 0.0212(7) -0.0013(6) 0.0102(6) -0.0055(5)
C7A 0.0167(7) 0.0303(10) 0.0327(10) 0.0082(8) 0.0079(8) -0.0058(7)
C8A 0.0169(7) 0.0227(9) 0.0270(9) 0.0014(7) 0.0039(7) -0.0053(7)
C9A 0.0243(8) 0.0272(9) 0.0191(7) 0.0007(7) 0.0033(7) -0.0114(7)
C10A 0.0203(7) 0.0272(9) 0.0198(7) -0.0044(7) 0.0091(6) -0.0104(7)
C11A 0.0146(7) 0.0203(8) 0.0181(8) -0.0012(7) 0.0068(7) -0.0049(6)
C12A 0.0145(6) 0.0209(8) 0.0208(7) -0.0013(6) 0.0074(6) -0.0019(6)
C13A 0.0183(7) 0.0284(9) 0.0195(7) -0.0044(7) 0.0079(6) -0.0052(6)
C14A 0.0185(9) 0.0319(11) 0.0211(9) 0.0078(8) 0.0035(8) -0.0027(8)
C15A 0.0198(7) 0.0182(8) 0.0314(9) 0.0046(7) 0.0124(7) -0.0009(6)
C16A 0.0275(9) 0.0353(11) 0.0248(9) -0.0047(8) 0.0165(8) -0.0089(8)
C17A 0.0216(8) 0.0277(9) 0.0250(8) 0.0084(7) 0.0088(7) -0.0026(7)
C18A 0.0189(7) 0.0273(9) 0.0256(9) -0.0006(7) 0.0065(6) -0.0079(7)
C19A 0.0132(6) 0.0368(11) 0.0346(10) 0.0127(9) 0.0080(7) 0.0009(7)
C20A 0.0323(11) 0.0257(10) 0.0577(16) 0.0026(10) 0.0321(12) 0.0020(9)
Fe1B 0.01130(10) 0.01883(10) 0.01335(10) -0.00145(8) 0.00199(8) -0.00259(7)
O1B 0.0325(7) 0.0194(6) 0.0498(10) -0.0004(6) 0.0281(7) -0.0037(5)
O2B 0.0371(8) 0.0277(8) 0.0519(11) -0.0106(7) 0.0268(8) -0.0024(7)
O3B 0.0347(8) 0.0155(6) 0.0265(7) 0.0012(5) 0.0157(6) 0.0017(5)
O4B 0.0448(9) 0.0518(10) 0.0164(6) 0.0009(7) 0.0030(6) -0.0271(8)
O5B 0.0204(6) 0.0416(8) 0.0242(6) -0.0154(6) 0.0085(5) -0.0139(6)
O6B 0.0189(5) 0.0342(7) 0.0189(6) -0.0039(5) 0.0068(5) -0.0138(5)
C1B 0.0209(7) 0.0201(8) 0.0302(9) -0.0051(7) 0.0102(7) -0.0030(6)
C2B 0.0244(7) 0.0149(7) 0.0256(8) -0.0013(6) 0.0098(7) -0.0050(5)
C3B 0.0164(6) 0.0152(7) 0.0162(6) -0.0019(5) 0.0023(5) -0.0030(5)
C4B 0.0238(8) 0.0192(7) 0.0174(7) 0.0009(6) 0.0059(6) -0.0003(6)
C5B 0.0230(8) 0.0222(8) 0.0217(8) -0.0083(7) 0.0054(6) -0.0008(6)
C6B 0.0183(6) 0.0181(7) 0.0175(7) -0.0018(6) 0.0021(6) -0.0038(5)
C7B 0.0169(7) 0.0288(9) 0.0318(10) -0.0133(8) 0.0035(7) -0.0036(6)
C8B 0.0168(7) 0.0238(9) 0.0314(9) -0.0046(7) 0.0063(7) -0.0054(6)
C9B 0.0202(7) 0.0308(9) 0.0242(8) -0.0090(7) 0.0101(6) -0.0127(7)
C10B 0.0214(7) 0.0294(9) 0.0169(7) -0.0017(6) 0.0034(6) -0.0126(7)
C11B 0.0131(6) 0.0214(7) 0.0148(7) -0.0002(5) 0.0011(5) -0.0049(5)
C12B 0.0193(7) 0.0210(7) 0.0224(7) -0.0052(6) 0.0039(6) -0.0025(6)
C13B 0.0196(8) 0.0368(10) 0.0180(7) -0.0077(7) 0.0061(6) -0.0063(7)
C14B 0.0193(7) 0.0330(9) 0.0153(6) 0.0034(6) 0.0019(6) -0.0092(7)
C15B 0.0138(6) 0.0234(8) 0.0184(7) 0.0020(6) 0.0008(5) -0.0022(5)
C16B 0.0197(7) 0.0358(10) 0.0162(7) -0.0003(6) 0.0025(6) -0.0030(7)
C17B 0.0179(7) 0.0257(9) 0.0226(8) 0.0009(6) -0.0029(7) -0.0002(6)
C18B 0.0135(6) 0.0313(9) 0.0243(8) -0.0057(7) 0.0021(6) -0.0018(6)
C19B 0.0198(7) 0.0270(9) 0.0217(7) -0.0051(6) 0.0027(6) -0.0086(6)
C20B 0.0187(7) 0.0292(9) 0.0206(7) -0.0097(7) 0.0026(6) -0.0015(6)
Fe1C 0.0167(14) 0.033(2) 0.039(2) -0.0137(16) 0.0138(15) 0.0039(12)
O1C 0.042(6) 0.029(5) 0.044(6) 0.007(5) -0.009(6) -0.007(5)
O2C 0.047(4) 0.022(4) 0.033(4) 0.010(3) -0.008(4) 0.000(4)
O3C 0.034(7) 0.016(6) 0.025(6) -0.005(5) 0.001(6) 0.003(6)
O4C 0.049(7) 0.050(7) 0.028(5) -0.001(5) 0.018(5) -0.003(6)
O5C 0.019(5) 0.040(6) 0.034(5) -0.004(5) 0.005(4) 0.005(5)
O6C 0.021(5) 0.027(6) 0.022(5) 0.001(5) 0.002(4) -0.001(4)
C1C 0.025(6) 0.028(5) 0.030(5) 0.003(4) 0.001(5) -0.002(5)
C2C 0.019(5) 0.019(6) 0.032(6) 0.007(5) -0.002(5) 0.001(5)
C3C 0.015(5) 0.018(5) 0.025(5) 0.003(4) 0.002(4) 0.004(4)
C4C 0.026(6) 0.017(5) 0.021(5) -0.005(4) 0.010(5) 0.000(5)
C5C 0.017(6) 0.022(7) 0.035(6) -0.003(5) 0.017(5) -0.004(6)
C6C 0.024(5) 0.021(6) 0.028(5) -0.006(5) 0.008(4) 0.002(5)
C7C 0.019(6) 0.032(6) 0.033(7) 0.004(6) 0.001(5) 0.008(5)
C8C 0.016(6) 0.035(6) 0.032(7) 0.001(6) 0.001(5) 0.004(5)
C9C 0.018(5) 0.031(6) 0.023(5) -0.004(5) -0.001(5) -0.001(5)
C10C 0.018(5) 0.031(6) 0.027(5) -0.002(5) 0.000(4) -0.002(5)
C11C 0.015(6) 0.024(6) 0.023(6) 0.002(5) 0.008(5) -0.001(5)
C12C 0.011(5) 0.026(5) 0.024(5) -0.001(5) 0.002(4) 0.001(4)
C13C 0.011(5) 0.031(5) 0.023(5) 0.002(5) 0.006(4) 0.001(5)
C14C 0.017(7) 0.032(6) 0.024(6) 0.000(5) 0.003(5) -0.001(5)
C15C 0.022(6) 0.021(5) 0.035(6) 0.004(5) 0.004(5) -0.002(4)
C16C 0.028(6) 0.031(6) 0.033(5) -0.003(5) 0.015(4) 0.004(5)
C17C 0.014(5) 0.030(5) 0.027(5) -0.005(5) 0.002(4) 0.001(5)
C18C 0.013(5) 0.027(5) 0.018(5) 0.001(5) 0.002(4) 0.001(4)
C19C 0.019(5) 0.033(6) 0.025(5) -0.002(5) 0.009(4) -0.005(4)
C20C 0.026(6) 0.026(6) 0.047(6) 0.010(5) 0.020(5) -0.004(5)
Fe1D 0.01130(10) 0.01883(10) 0.01335(10) -0.00145(8) 0.00199(8) -0.00259(7)
O1D 0.034(7) 0.021(5) 0.051(8) -0.001(6) 0.027(6) 0.001(6)
O2D 0.036(4) 0.026(4) 0.051(4) -0.008(4) 0.028(4) -0.004(4)
O3D 0.031(7) 0.015(6) 0.025(7) -0.002(6) 0.012(6) 0.003(6)
O4D 0.043(8) 0.052(8) 0.021(6) -0.005(7) 0.004(6) -0.022(8)
O5D 0.021(6) 0.040(7) 0.031(7) -0.009(7) 0.000(5) -0.010(6)
O6D 0.015(6) 0.033(8) 0.020(7) -0.001(7) 0.006(6) -0.012(6)
C1D 0.023(7) 0.023(5) 0.034(7) -0.006(6) 0.012(6) -0.002(6)
C2D 0.023(6) 0.015(6) 0.026(7) -0.004(6) 0.012(6) 0.002(6)
C3D 0.019(6) 0.016(6) 0.016(6) -0.006(5) 0.007(5) 0.000(5)
C4D 0.023(7) 0.017(6) 0.019(7) -0.006(5) 0.006(6) 0.003(6)
C5D 0.022(7) 0.021(7) 0.018(7) -0.006(7) 0.004(6) -0.003(7)
C6D 0.021(6) 0.020(8) 0.022(5) 0.000(6) 0.000(5) -0.007(6)
C7D 0.019(7) 0.029(6) 0.033(8) -0.011(7) 0.004(7) -0.006(6)
C8D 0.018(7) 0.029(6) 0.032(8) -0.008(7) 0.009(7) -0.008(6)
C9D 0.021(6) 0.031(7) 0.026(7) -0.008(7) 0.008(6) -0.011(6)
C10D 0.021(6) 0.028(8) 0.017(7) -0.005(6) 0.004(5) -0.011(6)
C11D 0.011(6) 0.027(6) 0.015(7) -0.004(6) -0.001(5) -0.010(5)
C12D 0.016(6) 0.025(6) 0.024(7) -0.001(5) 0.005(6) -0.007(5)
C13D 0.015(7) 0.035(6) 0.019(6) -0.004(6) 0.004(5) -0.008(6)
C14D 0.014(7) 0.033(6) 0.017(6) -0.003(6) -0.001(5) -0.005(6)
C15D 0.013(6) 0.024(6) 0.020(7) 0.003(6) 0.000(5) -0.001(6)
C16D 0.020(7) 0.032(6) 0.017(6) -0.002(6) 0.000(5) 0.002(6)
C17D 0.017(7) 0.026(6) 0.023(6) -0.003(6) -0.002(5) 0.002(6)
C18D 0.012(6) 0.029(6) 0.023(7) -0.006(6) -0.003(5) -0.002(5)
C19D 0.017(6) 0.030(6) 0.017(7) -0.008(6) 0.001(6) -0.005(5)
C20D 0.013(7) 0.030(6) 0.020(6) -0.004(6) 0.001(6) -0.001(6)

loop_
_atom_type_symbol
_atom_type_description
_atom_type_scat_dispersion_real
_atom_type_scat_dispersion_imag
_atom_type_scat_source
C C 0.0033 0.0016 'International Tables Vol C Tables 4.2.6.8 and 6.1.1.4'
H H 0.0000 0.0000 'International Tables Vol C Tables 4.2.6.8 and 6.1.1.4'
Fe Fe 0.3463 0.8444 'International Tables Vol C Tables 4.2.6.8 and 6.1.1.4'
O O 0.0106 0.0060 'International Tables Vol C Tables 4.2.6.8 and 6.1.1.4'

loop_
_geom_angle_atom_site_label_1
_geom_angle_atom_site_label_2
_geom_angle_atom_site_label_3
_geom_angle
_geom_angle_site_symmetry_1
_geom_angle_site_symmetry_3
_geom_angle_publ_flag
C11A Fe1A C15A 41.18(8) . . ?
C11A Fe1A C12A 41.02(8) . . ?
C15A Fe1A C12A 69.03(8) . . ?
C11A Fe1A C13A 69.23(8) . . ?
C15A Fe1A C13A 68.97(8) . . ?
C12A Fe1A C13A 41.12(7) . . ?
C11A Fe1A C16A 106.54(8) . . ?
C15A Fe1A C16A 122.47(9) . . ?
C12A Fe1A C16A 122.09(9) . . ?
C13A Fe1A C16A 158.61(9) . . ?
C11A Fe1A C18A 158.36(8) . . ?
C15A Fe1A C18A 159.27(8) . . ?
C12A Fe1A C18A 122.42(8) . . ?
C13A Fe1A C18A 107.29(8) . . ?
C16A Fe1A C18A 68.49(8) . . ?
C11A Fe1A C17A 121.93(8) . . ?
C15A Fe1A C17A 158.42(9) . . ?
C12A Fe1A C17A 106.91(8) . . ?
C13A Fe1A C17A 122.76(9) . . ?
C16A Fe1A C17A 40.45(9) . . ?
C18A Fe1A C17A 40.75(8) . . ?
C11A Fe1A C20A 122.55(10) . . ?
C15A Fe1A C20A 107.54(10) . . ?
C12A Fe1A C20A 158.62(10) . . ?
C13A Fe1A C20A 159.14(10) . . ?
C16A Fe1A C20A 40.68(10) . . ?
C18A Fe1A C20A 68.28(10) . . ?
C17A Fe1A C20A 68.09(10) . . ?
C11A Fe1A C19A 159.24(9) . . ?
C15A Fe1A C19A 123.00(8) . . ?
C12A Fe1A C19A 158.64(9) . . ?
C13A Fe1A C19A 122.51(9) . . ?
C16A Fe1A C19A 68.82(9) . . ?
C18A Fe1A C19A 40.57(9) . . ?
C17A Fe1A C19A 68.48(8) . . ?
C20A Fe1A C19A 40.90(11) . . ?
C11A Fe1A C14A 69.34(8) . . ?
C15A Fe1A C14A 41.06(9) . . ?
C12A Fe1A C14A 69.09(8) . . ?
C13A Fe1A C14A 40.90(9) . . ?
C16A Fe1A C14A 159.03(10) . . ?
C18A Fe1A C14A 122.87(9) . . ?
C17A Fe1A C14A 159.12(10) . . ?
C20A Fe1A C14A 123.05(10) . . ?
C19A Fe1A C14A 107.37(8) . . ?
C1A O1A C2A 123.57(16) . . ?
C1A O3A C4A 120.02(17) . . ?
C6A O5A C7A 116.10(16) . . ?
C9A O6A C10A 111.62(14) . . ?
O2A C1A O1A 120.9(2) . . ?
O2A C1A O3A 119.57(19) . . ?
O1A C1A O3A 119.55(19) . . ?
O1A C2A C3A 113.38(14) . . ?
O1A C2A H2AA 108.9 . . ?
C3A C2A H2AA 108.9 . . ?
O1A C2A H2AB 108.9 . . ?
C3A C2A H2AB 108.9 . . ?
H2AA C2A H2AB 107.7 . . ?
C4A C3A C2A 105.95(15) . . ?
C4A C3A C6A 109.77(14) . . ?
C2A C3A C6A 110.02(15) . . ?
C4A C3A C5A 110.07(15) . . ?
C2A C3A C5A 110.20(15) . . ?
C6A C3A C5A 110.72(15) . . ?
O3A C4A C3A 109.80(15) . . ?
O3A C4A H4AA 109.7 . . ?
C3A C4A H4AA 109.7 . . ?
O3A C4A H4AB 109.7 . . ?
C3A C4A H4AB 109.7 . . ?
H4AA C4A H4AB 108.2 . . ?
C3A C5A H5AA 109.5 . . ?
C3A C5A H5AB 109.5 . . ?
H5AA C5A H5AB 109.5 . . ?
C3A C5A H5AC 109.5 . . ?
H5AA C5A H5AC 109.5 . . ?
H5AB C5A H5AC 109.5 . . ?
O4A C6A O5A 124.28(17) . . ?
O4A C6A C3A 124.60(17) . . ?
O5A C6A C3A 111.12(15) . . ?
O5A C7A C8A 110.52(17) . . ?
O5A C7A H7AA 109.5 . . ?
C8A C7A H7AA 109.5 . . ?
O5A C7A H7AB 109.5 . . ?
C8A C7A H7AB 109.5 . . ?
H7AA C7A H7AB 108.1 . . ?
C7A C8A C9A 112.89(18) . . ?
C7A C8A H8AA 109.0 . . ?
C9A C8A H8AA 109.0 . . ?
C7A C8A H8AB 109.0 . . ?
C9A C8A H8AB 109.0 . . ?
H8AA C8A H8AB 107.8 . . ?
O6A C9A C8A 108.15(16) . . ?
O6A C9A H9AA 110.1 . . ?
C8A C9A H9AA 110.1 . . ?
O6A C9A H9AB 110.1 . . ?
C8A C9A H9AB 110.1 . . ?
H9AA C9A H9AB 108.4 . . ?
O6A C10A C11A 107.72(14) . . ?
O6A C10A H10A 110.2 . . ?
C11A C10A H10A 110.2 . . ?
O6A C10A H10B 110.2 . . ?
C11A C10A H10B 110.2 . . ?
H10A C10A H10B 108.5 . . ?
C12A C11A C15A 107.64(16) . . ?
C12A C11A C10A 126.92(18) . . ?
C15A C11A C10A 125.39(19) . . ?
C12A C11A Fe1A 69.54(10) . . ?
C15A C11A Fe1A 69.41(10) . . ?
C10A C11A Fe1A 128.41(13) . . ?
C11A C12A C13A 108.20(17) . . ?
C11A C12A Fe1A 69.44(10) . . ?
C13A C12A Fe1A 69.58(10) . . ?
C11A C12A H12A 125.9 . . ?
C13A C12A H12A 125.9 . . ?
Fe1A C12A H12A 125.9 . . ?
C14A C13A C12A 108.21(17) . . ?
C14A C13A Fe1A 69.91(11) . . ?
C12A C13A Fe1A 69.31(10) . . ?
C14A C13A H13A 125.9 . . ?
C12A C13A H13A 125.9 . . ?
Fe1A C13A H13A 125.9 . . ?
C13A C14A C15A 107.49(17) . . ?
C13A C14A Fe1A 69.19(11) . . ?
C15A C14A Fe1A 68.93(11) . . ?
C13A C14A H14A 126.2 . . ?
C15A C14A H14A 126.2 . . ?
Fe1A C14A H14A 126.2 . . ?
C11A C15A C14A 108.45(18) . . ?
C11A C15A Fe1A 69.40(10) . . ?
C14A C15A Fe1A 70.02(11) . . ?
C11A C15A H15A 125.8 . . ?
C14A C15A H15A 125.8 . . ?
Fe1A C15A H15A 125.8 . . ?
C17A C16A C20A 107.8(2) . . ?
C17A C16A Fe1A 69.78(11) . . ?
C20A C16A Fe1A 69.82(13) . . ?
C17A C16A H16A 126.1 . . ?
C20A C16A H16A 126.1 . . ?
Fe1A C16A H16A 126.1 . . ?
C16A C17A C18A 108.37(19) . . ?
C16A C17A Fe1A 69.77(11) . . ?
C18A C17A Fe1A 69.62(11) . . ?
C16A C17A H17A 125.8 . . ?
C18A C17A H17A 125.8 . . ?
Fe1A C17A H17A 125.8 . . ?
C19A C18A C17A 108.24(19) . . ?
C19A C18A Fe1A 69.93(11) . . ?
C17A C18A Fe1A 69.63(11) . . ?
C19A C18A H18A 125.9 . . ?
C17A C18A H18A 125.9 . . ?
Fe1A C18A H18A 125.9 . . ?
C18A C19A C20A 107.3(2) . . ?
C18A C19A Fe1A 69.50(10) . . ?
C20A C19A Fe1A 69.49(12) . . ?
C18A C19A H19A 126.3 . . ?
C20A C19A H19A 126.3 . . ?
Fe1A C19A H19A 126.3 . . ?
C16A C20A C19A 108.3(2) . . ?
C16A C20A Fe1A 69.50(12) . . ?
C19A C20A Fe1A 69.61(12) . . ?
C16A C20A H20A 125.9 . . ?
C19A C20A H20A 125.9 . . ?
Fe1A C20A H20A 125.9 . . ?
C11B Fe1B C19B 159.91(8) . . ?
C11B Fe1B C15B 41.25(7) . . ?
C19B Fe1B C15B 122.71(8) . . ?
C11B Fe1B C18B 158.17(8) . . ?
C19B Fe1B C18B 40.59(8) . . ?
C15B Fe1B C18B 159.24(8) . . ?
C11B Fe1B C12B 40.95(7) . . ?
C19B Fe1B C12B 157.49(8) . . ?
C15B Fe1B C12B 69.14(8) . . ?
C18B Fe1B C12B 122.12(8) . . ?
C11B Fe1B C20B 123.42(7) . . ?
C19B Fe1B C20B 40.97(8) . . ?
C15B Fe1B C20B 106.86(8) . . ?
C18B Fe1B C20B 68.48(8) . . ?
C12B Fe1B C20B 160.23(8) . . ?
C11B Fe1B C14B 68.99(7) . . ?
C19B Fe1B C14B 106.56(8) . . ?
C15B Fe1B C14B 40.87(7) . . ?
C18B Fe1B C14B 122.98(8) . . ?
C12B Fe1B C14B 68.88(8) . . ?
C20B Fe1B C14B 121.56(9) . . ?
C11B Fe1B C17B 122.32(8) . . ?
C19B Fe1B C17B 68.58(8) . . ?
C15B Fe1B C17B 158.30(8) . . ?
C18B Fe1B C17B 40.71(8) . . ?
C12B Fe1B C17B 107.65(8) . . ?
C20B Fe1B C17B 68.51(8) . . ?
C14B Fe1B C17B 159.75(8) . . ?
C11B Fe1B C13B 68.70(8) . . ?
C19B Fe1B C13B 121.41(8) . . ?
C15B Fe1B C13B 68.51(8) . . ?
C18B Fe1B C13B 107.52(8) . . ?
C12B Fe1B C13B 40.97(8) . . ?
C20B Fe1B C13B 157.26(9) . . ?
C14B Fe1B C13B 40.45(9) . . ?
C17B Fe1B C13B 124.00(9) . . ?
C11B Fe1B C16B 107.71(7) . . ?
C19B Fe1B C16B 68.51(8) . . ?
C15B Fe1B C16B 122.05(8) . . ?
C18B Fe1B C16B 68.40(8) . . ?
C12B Fe1B C16B 124.06(8) . . ?
C20B Fe1B C16B 40.48(8) . . ?
C14B Fe1B C16B 157.59(9) . . ?
C17B Fe1B C16B 40.78(8) . . ?
C13B Fe1B C16B 160.83(9) . . ?
C1B O1B C2B 124.25(15) . . ?
C1B O3B C4B 119.94(15) . . ?
C6B O5B C7B 116.98(16) . . ?
C9B O6B C10B 111.22(14) . . ?
O2B C1B O1B 120.81(19) . . ?
O2B C1B O3B 120.34(19) . . ?
O1B C1B O3B 118.83(16) . . ?
O1B C2B C3B 112.70(14) . . ?
O1B C2B H2BA 109.1 . . ?
C3B C2B H2BA 109.1 . . ?
O1B C2B H2BB 109.1 . . ?
C3B C2B H2BB 109.1 . . ?
H2BA C2B H2BB 107.8 . . ?
C2B C3B C4B 105.63(14) . . ?
C2B C3B C6B 110.52(15) . . ?
C4B C3B C6B 110.02(14) . . ?
C2B C3B C5B 109.94(14) . . ?
C4B C3B C5B 109.55(15) . . ?
C6B C3B C5B 111.04(14) . . ?
O3B C4B C3B 109.67(14) . . ?
O3B C4B H4BA 109.7 . . ?
C3B C4B H4BA 109.7 . . ?
O3B C4B H4BB 109.7 . . ?
C3B C4B H4BB 109.7 . . ?
H4BA C4B H4BB 108.2 . . ?
C3B C5B H5BA 109.5 . . ?
C3B C5B H5BB 109.5 . . ?
H5BA C5B H5BB 109.5 . . ?
C3B C5B H5BC 109.5 . . ?
H5BA C5B H5BC 109.5 . . ?
H5BB C5B H5BC 109.5 . . ?
O4B C6B O5B 123.94(17) . . ?
O4B C6B C3B 124.63(16) . . ?
O5B C6B C3B 111.42(15) . . ?
O5B C7B C8B 110.52(16) . . ?
O5B C7B H7BA 109.5 . . ?
C8B C7B H7BA 109.5 . . ?
O5B C7B H7BB 109.5 . . ?
C8B C7B H7BB 109.5 . . ?
H7BA C7B H7BB 108.1 . . ?
C7B C8B C9B 112.56(17) . . ?
C7B C8B H8BA 109.1 . . ?
C9B C8B H8BA 109.1 . . ?
C7B C8B H8BB 109.1 . . ?
C9B C8B H8BB 109.1 . . ?
H8BA C8B H8BB 107.8 . . ?
O6B C9B C8B 107.97(16) . . ?
O6B C9B H9BA 110.1 . . ?
C8B C9B H9BA 110.1 . . ?
O6B C9B H9BB 110.1 . . ?
C8B C9B H9BB 110.1 . . ?
H9BA C9B H9BB 108.4 . . ?
O6B C10B C11B 107.65(14) . . ?
O6B C10B H10C 110.2 . . ?
C11B C10B H10C 110.2 . . ?
O6B C10B H10D 110.2 . . ?
C11B C10B H10D 110.2 . . ?
H10C C10B H10D 108.5 . . ?
C12B C11B C15B 108.10(16) . . ?
C12B C11B C10B 125.84(18) . . ?
C15B C11B C10B 126.04(17) . . ?
C12B C11B Fe1B 69.89(10) . . ?
C15B C11B Fe1B 69.51(9) . . ?
C10B C11B Fe1B 127.58(13) . . ?
C11B C12B C13B 107.43(17) . . ?
C11B C12B Fe1B 69.15(10) . . ?
C13B C12B Fe1B 69.78(11) . . ?
C11B C12B H12B 126.3 . . ?
C13B C12B H12B 126.3 . . ?
Fe1B C12B H12B 126.3 . . ?
C14B C13B C12B 108.60(17) . . ?
C14B C13B Fe1B 69.71(11) . . ?
C12B C13B Fe1B 69.25(11) . . ?
C14B C13B H13B 125.7 . . ?
C12B C13B H13B 125.7 . . ?
Fe1B C13B H13B 125.7 . . ?
C13B C14B C15B 108.02(16) . . ?
C13B C14B Fe1B 69.84(11) . . ?
C15B C14B Fe1B 69.13(10) . . ?
C13B C14B H14B 126.0 . . ?
C15B C14B H14B 126.0 . . ?
Fe1B C14B H14B 126.0 . . ?
C14B C15B C11B 107.85(16) . . ?
C14B C15B Fe1B 70.00(10) . . ?
C11B C15B Fe1B 69.24(9) . . ?
C14B C15B H15B 126.1 . . ?
C11B C15B H15B 126.1 . . ?
Fe1B C15B H15B 126.1 . . ?
C20B C16B C17B 108.17(17) . . ?
C20B C16B Fe1B 69.52(10) . . ?
C17B C16B Fe1B 69.56(11) . . ?
C20B C16B H16B 125.9 . . ?
C17B C16B H16B 125.9 . . ?
Fe1B C16B H16B 125.9 . . ?
C18B C17B C16B 107.54(17) . . ?
C18B C17B Fe1B 69.36(11) . . ?
C16B C17B Fe1B 69.66(11) . . ?
C18B C17B H17B 126.2 . . ?
C16B C17B H17B 126.2 . . ?
Fe1B C17B H17B 126.2 . . ?
C19B C18B C17B 108.39(17) . . ?
C19B C18B Fe1B 69.45(10) . . ?
C17B C18B Fe1B 69.93(10) . . ?
C19B C18B H18B 125.8 . . ?
C17B C18B H18B 125.8 . . ?
Fe1B C18B H18B 125.8 . . ?
C18B C19B C20B 107.98(17) . . ?
C18B C19B Fe1B 69.96(10) . . ?
C20B C19B Fe1B 69.86(10) . . ?
C18B C19B H19B 126.0 . . ?
C20B C19B H19B 126.0 . . ?
Fe1B C19B H19B 126.0 . . ?
C16B C20B C19B 107.91(17) . . ?
C16B C20B Fe1B 70.00(11) . . ?
C19B C20B Fe1B 69.17(10) . . ?
C16B C20B H20B 126.0 . . ?
C19B C20B H20B 126.0 . . ?
Fe1B C20B H20B 126.0 . . ?
C11C Fe1C C15C 41.18(9) . . ?
C11C Fe1C C12C 41.02(8) . . ?
C15C Fe1C C12C 69.03(9) . . ?
C11C Fe1C C13C 69.24(9) . . ?
C15C Fe1C C13C 68.98(9) . . ?
C12C Fe1C C13C 41.12(8) . . ?
C11C Fe1C C18C 158.35(12) . . ?
C15C Fe1C C18C 159.27(11) . . ?
C12C Fe1C C18C 122.43(11) . . ?
C13C Fe1C C18C 107.30(10) . . ?
C11C Fe1C C16C 106.52(10) . . ?
C15C Fe1C C16C 122.47(11) . . ?
C12C Fe1C C16C 122.07(11) . . ?
C13C Fe1C C16C 158.59(12) . . ?
C18C Fe1C C16C 68.48(10) . . ?
C11C Fe1C C17C 121.92(11) . . ?
C15C Fe1C C17C 158.42(12) . . ?
C12C Fe1C C17C 106.90(10) . . ?
C13C Fe1C C17C 122.75(11) . . ?
C18C Fe1C C17C 40.75(9) . . ?
C16C Fe1C C17C 40.45(9) . . ?
C11C Fe1C C20C 122.53(12) . . ?
C15C Fe1C C20C 107.54(12) . . ?
C12C Fe1C C20C 158.59(12) . . ?
C13C Fe1C C20C 159.16(13) . . ?
C18C Fe1C C20C 68.27(11) . . ?
C16C Fe1C C20C 40.67(11) . . ?
C17C Fe1C C20C 68.09(11) . . ?
C11C Fe1C C19C 159.23(12) . . ?
C15C Fe1C C19C 123.00(11) . . ?
C12C Fe1C C19C 158.66(12) . . ?
C13C Fe1C C19C 122.54(11) . . ?
C18C Fe1C C19C 40.57(9) . . ?
C16C Fe1C C19C 68.81(10) . . ?
C17C Fe1C C19C 68.48(9) . . ?
C20C Fe1C C19C 40.90(11) . . ?
C11C Fe1C C14C 69.34(9) . . ?
C15C Fe1C C14C 41.06(10) . . ?
C12C Fe1C C14C 69.10(9) . . ?
C13C Fe1C C14C 40.90(10) . . ?
C18C Fe1C C14C 122.88(11) . . ?
C16C Fe1C C14C 159.04(13) . . ?
C17C Fe1C C14C 159.12(12) . . ?
C20C Fe1C C14C 123.06(13) . . ?
C19C Fe1C C14C 107.39(10) . . ?
C1C O1C C2C 123.5(2) . . ?
C1C O3C C4C 120.0(3) . . ?
C6C O5C C7C 116.1(2) . . ?
C9C O6C C10C 111.6(2) . . ?
O2C C1C O1C 120.9(3) . . ?
O2C C1C O3C 119.6(2) . . ?
O1C C1C O3C 119.6(2) . . ?
O1C C2C C3C 113.4(2) . . ?
O1C C2C H2CA 108.9 . . ?
C3C C2C H2CA 108.9 . . ?
O1C C2C H2CB 108.9 . . ?
C3C C2C H2CB 108.9 . . ?
H2CA C2C H2CB 107.7 . . ?
C4C C3C C2C 105.97(19) . . ?
C4C C3C C6C 109.77(19) . . ?
C2C C3C C6C 110.0(2) . . ?
C4C C3C C5C 110.1(2) . . ?
C2C C3C C5C 110.2(2) . . ?
C6C C3C C5C 110.7(2) . . ?
O3C C4C C3C 109.8(2) . . ?
O3C C4C H4CA 109.7 . . ?
C3C C4C H4CA 109.7 . . ?
O3C C4C H4CB 109.7 . . ?
C3C C4C H4CB 109.7 . . ?
H4CA C4C H4CB 108.2 . . ?
C3C C5C H5CA 109.5 . . ?
C3C C5C H5CB 109.5 . . ?
H5CA C5C H5CB 109.5 . . ?
C3C C5C H5CC 109.5 . . ?
H5CA C5C H5CC 109.5 . . ?
H5CB C5C H5CC 109.5 . . ?
O4C C6C O5C 124.2(2) . . ?
O4C C6C C3C 124.5(2) . . ?
O5C C6C C3C 111.1(2) . . ?
O5C C7C C8C 110.5(2) . . ?
O5C C7C H7CA 109.5 . . ?
C8C C7C H7CA 109.5 . . ?
O5C C7C H7CB 109.5 . . ?
C8C C7C H7CB 109.5 . . ?
H7CA C7C H7CB 108.1 . . ?
C7C C8C C9C 112.9(2) . . ?
C7C C8C H8CA 109.0 . . ?
C9C C8C H8CA 109.0 . . ?
C7C C8C H8CB 109.0 . . ?
C9C C8C H8CB 109.0 . . ?
H8CA C8C H8CB 107.8 . . ?
O6C C9C C8C 108.1(2) . . ?
O6C C9C H9CA 110.1 . . ?
C8C C9C H9CA 110.1 . . ?
O6C C9C H9CB 110.1 . . ?
C8C C9C H9CB 110.1 . . ?
H9CA C9C H9CB 108.4 . . ?
O6C C10C C11C 107.7(2) . . ?
O6C C10C H10E 110.2 . . ?
C11C C10C H10E 110.2 . . ?
O6C C10C H10F 110.2 . . ?
C11C C10C H10F 110.2 . . ?
H10E C10C H10F 108.5 . . ?
C12C C11C C15C 107.65(18) . . ?
C12C C11C C10C 126.9(2) . . ?
C15C C11C C10C 125.4(2) . . ?
C12C C11C Fe1C 69.54(11) . . ?
C15C C11C Fe1C 69.41(11) . . ?
C10C C11C Fe1C 128.28(19) . . ?
C11C C12C C13C 108.20(19) . . ?
C11C C12C Fe1C 69.44(10) . . ?
C13C C12C Fe1C 69.57(11) . . ?
C11C C12C H12C 125.9 . . ?
C13C C12C H12C 125.9 . . ?
Fe1C C12C H12C 125.9 . . ?
C14C C13C C12C 108.21(19) . . ?
C14C C13C Fe1C 69.91(12) . . ?
C12C C13C Fe1C 69.31(11) . . ?
C14C C13C H13C 125.9 . . ?
C12C C13C H13C 125.9 . . ?
Fe1C C13C H13C 125.9 . . ?
C13C C14C C15C 107.50(19) . . ?
C13C C14C Fe1C 69.19(12) . . ?
C15C C14C Fe1C 68.93(12) . . ?
C13C C14C H14C 126.2 . . ?
C15C C14C H14C 126.2 . . ?
Fe1C C14C H14C 126.2 . . ?
C11C C15C C14C 108.4(2) . . ?
C11C C15C Fe1C 69.40(11) . . ?
C14C C15C Fe1C 70.01(12) . . ?
C11C C15C H15C 125.8 . . ?
C14C C15C H15C 125.8 . . ?
Fe1C C15C H15C 125.8 . . ?
C17C C16C C20C 107.8(2) . . ?
C17C C16C Fe1C 69.78(12) . . ?
C20C C16C Fe1C 69.82(13) . . ?
C17C C16C H16C 126.1 . . ?
C20C C16C H16C 126.1 . . ?
Fe1C C16C H16C 126.1 . . ?
C16C C17C C18C 108.4(2) . . ?
C16C C17C Fe1C 69.77(12) . . ?
C18C C17C Fe1C 69.62(12) . . ?
C16C C17C H17C 125.8 . . ?
C18C C17C H17C 125.8 . . ?
Fe1C C17C H17C 125.8 . . ?
C19C C18C C17C 108.2(2) . . ?
C19C C18C Fe1C 69.93(12) . . ?
C17C C18C Fe1C 69.63(11) . . ?
C19C C18C H18C 125.9 . . ?
C17C C18C H18C 125.9 . . ?
Fe1C C18C H18C 125.9 . . ?
C18C C19C C20C 107.3(2) . . ?
C18C C19C Fe1C 69.49(11) . . ?
C20C C19C Fe1C 69.50(12) . . ?
C18C C19C H19C 126.3 . . ?
C20C C19C H19C 126.3 . . ?
Fe1C C19C H19C 126.3 . . ?
C16C C20C C19C 108.3(2) . . ?
C16C C20C Fe1C 69.51(13) . . ?
C19C C20C Fe1C 69.60(13) . . ?
C16C C20C H20C 125.9 . . ?
C19C C20C H20C 125.9 . . ?
Fe1C C20C H20C 125.9 . . ?
C11D Fe1D C15D 41.18(9) . . ?
C11D Fe1D C12D 41.02(8) . . ?
C15D Fe1D C12D 69.03(9) . . ?
C11D Fe1D C13D 69.23(9) . . ?
C15D Fe1D C13D 68.98(9) . . ?
C12D Fe1D C13D 41.12(8) . . ?
C11D Fe1D C18D 158.35(11) . . ?
C15D Fe1D C18D 159.28(11) . . ?
C12D Fe1D C18D 122.43(11) . . ?
C13D Fe1D C18D 107.30(10) . . ?
C11D Fe1D C16D 106.53(10) . . ?
C15D Fe1D C16D 122.46(11) . . ?
C12D Fe1D C16D 122.08(11) . . ?
C13D Fe1D C16D 158.61(12) . . ?
C18D Fe1D C16D 68.49(10) . . ?
C11D Fe1D C17D 121.92(11) . . ?
C15D Fe1D C17D 158.41(12) . . ?
C12D Fe1D C17D 106.91(10) . . ?
C13D Fe1D C17D 122.76(11) . . ?
C18D Fe1D C17D 40.75(9) . . ?
C16D Fe1D C17D 40.45(9) . . ?
C11D Fe1D C20D 122.54(12) . . ?
C15D Fe1D C20D 107.54(12) . . ?
C12D Fe1D C20D 158.61(12) . . ?
C13D Fe1D C20D 159.15(13) . . ?
C18D Fe1D C20D 68.28(11) . . ?
C16D Fe1D C20D 40.68(11) . . ?
C17D Fe1D C20D 68.09(11) . . ?
C11D Fe1D C19D 159.24(12) . . ?
C15D Fe1D C19D 123.00(11) . . ?
C12D Fe1D C19D 158.65(12) . . ?
C13D Fe1D C19D 122.53(11) . . ?
C18D Fe1D C19D 40.57(9) . . ?
C16D Fe1D C19D 68.81(10) . . ?
C17D Fe1D C19D 68.48(9) . . ?
C20D Fe1D C19D 40.90(11) . . ?
C11D Fe1D C14D 69.34(9) . . ?
C15D Fe1D C14D 41.06(10) . . ?
C12D Fe1D C14D 69.10(9) . . ?
C13D Fe1D C14D 40.90(10) . . ?
C18D Fe1D C14D 122.88(11) . . ?
C16D Fe1D C14D 159.03(13) . . ?
C17D Fe1D C14D 159.13(12) . . ?
C20D Fe1D C14D 123.05(13) . . ?
C19D Fe1D C14D 107.38(10) . . ?
C1D O1D C2D 123.6(2) . . ?
C1D O3D C4D 120.0(2) . . ?
C6D O5D C7D 116.1(2) . . ?
C9D O6D C10D 111.6(2) . . ?
O2D C1D O1D 120.8(3) . . ?
O2D C1D O3D 119.5(3) . . ?
O1D C1D O3D 119.5(2) . . ?
O1D C2D C3D 113.4(2) . . ?
O1D C2D H2DA 108.9 . . ?
C3D C2D H2DA 108.9 . . ?
O1D C2D H2DB 108.9 . . ?
C3D C2D H2DB 108.9 . . ?
H2DA C2D H2DB 107.7 . . ?
C4D C3D C2D 105.98(19) . . ?
C4D C3D C6D 109.78(19) . . ?
C2D C3D C6D 110.0(2) . . ?
C4D C3D C5D 110.1(2) . . ?
C2D C3D C5D 110.2(2) . . ?
C6D C3D C5D 110.7(2) . . ?
O3D C4D C3D 109.8(2) . . ?
O3D C4D H4DA 109.7 . . ?
C3D C4D H4DA 109.7 . . ?
O3D C4D H4DB 109.7 . . ?
C3D C4D H4DB 109.7 . . ?
H4DA C4D H4DB 108.2 . . ?
C3D C5D H5DA 109.5 . . ?
C3D C5D H5DB 109.5 . . ?
H5DA C5D H5DB 109.5 . . ?
C3D C5D H5DC 109.5 . . ?
H5DA C5D H5DC 109.5 . . ?
H5DB C5D H5DC 109.5 . . ?
O4D C6D O5D 124.2(3) . . ?
O4D C6D C3D 124.5(3) . . ?
O5D C6D C3D 111.0(2) . . ?
O5D C7D C8D 110.5(2) . . ?
O5D C7D H7DA 109.5 . . ?
C8D C7D H7DA 109.5 . . ?
O5D C7D H7DB 109.5 . . ?
C8D C7D H7DB 109.5 . . ?
H7DA C7D H7DB 108.1 . . ?
C7D C8D C9D 112.9(2) . . ?
C7D C8D H8DA 109.0 . . ?
C9D C8D H8DA 109.0 . . ?
C7D C8D H8DB 109.0 . . ?
C9D C8D H8DB 109.0 . . ?
H8DA C8D H8DB 107.8 . . ?
O6D C9D C8D 108.1(2) . . ?
O6D C9D H9DA 110.1 . . ?
C8D C9D H9DA 110.1 . . ?
O6D C9D H9DB 110.1 . . ?
C8D C9D H9DB 110.1 . . ?
H9DA C9D H9DB 108.4 . . ?
O6D C10D C11D 107.7(2) . . ?
O6D C10D H10G 110.2 . . ?
C11D C10D H10G 110.2 . . ?
O6D C10D H10H 110.2 . . ?
C11D C10D H10H 110.2 . . ?
H10G C10D H10H 108.5 . . ?
C12D C11D C15D 107.65(18) . . ?
C12D C11D C10D 126.9(2) . . ?
C15D C11D C10D 125.4(2) . . ?
C12D C11D Fe1D 69.54(11) . . ?
C15D C11D Fe1D 69.41(11) . . ?
C10D C11D Fe1D 128.4(2) . . ?
C11D C12D C13D 108.20(19) . . ?
C11D C12D Fe1D 69.44(10) . . ?
C13D C12D Fe1D 69.57(11) . . ?
C11D C12D H12D 125.9 . . ?
C13D C12D H12D 125.9 . . ?
Fe1D C12D H12D 125.9 . . ?
C14D C13D C12D 108.2(2) . . ?
C14D C13D Fe1D 69.91(12) . . ?
C12D C13D Fe1D 69.31(11) . . ?
C14D C13D H13D 125.9 . . ?
C12D C13D H13D 125.9 . . ?
Fe1D C13D H13D 125.9 . . ?
C13D C14D C15D 107.49(19) . . ?
C13D C14D Fe1D 69.19(12) . . ?
C15D C14D Fe1D 68.93(12) . . ?
C13D C14D H14D 126.2 . . ?
C15D C14D H14D 126.2 . . ?
Fe1D C14D H14D 126.2 . . ?
C11D C15D C14D 108.4(2) . . ?
C11D C15D Fe1D 69.41(11) . . ?
C14D C15D Fe1D 70.01(12) . . ?
C11D C15D H15D 125.8 . . ?
C14D C15D H15D 125.8 . . ?
Fe1D C15D H15D 125.8 . . ?
C17D C16D C20D 107.8(2) . . ?
C17D C16D Fe1D 69.78(12) . . ?
C20D C16D Fe1D 69.82(13) . . ?
C17D C16D H16D 126.1 . . ?
C20D C16D H16D 126.1 . . ?
Fe1D C16D H16D 126.1 . . ?
C16D C17D C18D 108.4(2) . . ?
C16D C17D Fe1D 69.77(12) . . ?
C18D C17D Fe1D 69.62(12) . . ?
C16D C17D H17D 125.8 . . ?
C18D C17D H17D 125.8 . . ?
Fe1D C17D H17D 125.8 . . ?
C19D C18D C17D 108.2(2) . . ?
C19D C18D Fe1D 69.93(12) . . ?
C17D C18D Fe1D 69.63(11) . . ?
C19D C18D H18D 125.9 . . ?
C17D C18D H18D 125.9 . . ?
Fe1D C18D H18D 125.9 . . ?
C18D C19D C20D 107.3(2) . . ?
C18D C19D Fe1D 69.49(11) . . ?
C20D C19D Fe1D 69.50(12) . . ?
C18D C19D H19D 126.3 . . ?
C20D C19D H19D 126.3 . . ?
Fe1D C19D H19D 126.3 . . ?
C16D C20D C19D 108.3(2) . . ?
C16D C20D Fe1D 69.50(13) . . ?
C19D C20D Fe1D 69.60(13) . . ?
C16D C20D H20D 125.9 . . ?
C19D C20D H20D 125.9 . . ?
Fe1D C20D H20D 125.9 . . ?

loop_
_geom_bond_atom_site_label_1
_geom_bond_atom_site_label_2
_geom_bond_distance
_geom_bond_site_symmetry_2
_geom_bond_publ_flag
Fe1A C11A 2.0348(17) . ?
Fe1A C15A 2.0349(18) . ?
Fe1A C12A 2.0362(17) . ?
Fe1A C13A 2.0399(18) . ?
Fe1A C16A 2.0431(19) . ?
Fe1A C18A 2.0431(19) . ?
Fe1A C17A 2.0432(19) . ?
Fe1A C20A 2.047(2) . ?
Fe1A C19A 2.0489(18) . ?
Fe1A C14A 2.049(2) . ?
O1A C1A 1.324(3) . ?
O1A C2A 1.454(3) . ?
O2A C1A 1.201(3) . ?
O3A C1A 1.344(3) . ?
O3A C4A 1.454(2) . ?
O4A C6A 1.200(2) . ?
O5A C6A 1.337(2) . ?
O5A C7A 1.464(2) . ?
O6A C9A 1.426(2) . ?
O6A C10A 1.440(2) . ?
C2A C3A 1.521(3) . ?
C2A H2AA 0.9900 . ?
C2A H2AB 0.9900 . ?
C3A C4A 1.512(2) . ?
C3A C6A 1.525(2) . ?
C3A C5A 1.534(3) . ?
C4A H4AA 0.9900 . ?
C4A H4AB 0.9900 . ?
C5A H5AA 0.9800 . ?
C5A H5AB 0.9800 . ?
C5A H5AC 0.9800 . ?
C7A C8A 1.503(3) . ?
C7A H7AA 0.9900 . ?
C7A H7AB 0.9900 . ?
C8A C9A 1.508(3) . ?
C8A H8AA 0.9900 . ?
C8A H8AB 0.9900 . ?
C9A H9AA 0.9900 . ?
C9A H9AB 0.9900 . ?
C10A C11A 1.491(3) . ?
C10A H10A 0.9900 . ?
C10A H10B 0.9900 . ?
C11A C12A 1.426(3) . ?
C11A C15A 1.431(3) . ?
C12A C13A 1.431(3) . ?
C12A H12A 1.0000 . ?
C13A C14A 1.429(3) . ?
C13A H13A 1.0000 . ?
C14A C15A 1.432(3) . ?
C14A H14A 1.0000 . ?
C15A H15A 1.0000 . ?
C16A C17A 1.413(3) . ?
C16A C20A 1.422(4) . ?
C16A H16A 1.0000 . ?
C17A C18A 1.423(3) . ?
C17A H17A 1.0000 . ?
C18A C19A 1.419(3) . ?
C18A H18A 1.0000 . ?
C19A C20A 1.431(4) . ?
C19A H19A 1.0000 . ?
C20A H20A 1.0000 . ?
Fe1B C11B 2.0374(16) . ?
Fe1B C19B 2.0397(17) . ?
Fe1B C15B 2.0411(17) . ?
Fe1B C18B 2.0464(17) . ?
Fe1B C12B 2.0472(18) . ?
Fe1B C20B 2.0489(18) . ?
Fe1B C14B 2.0526(18) . ?
Fe1B C17B 2.054(2) . ?
Fe1B C13B 2.054(2) . ?
Fe1B C16B 2.0554(18) . ?
O1B C1B 1.327(2) . ?
O1B C2B 1.454(2) . ?
O2B C1B 1.197(2) . ?
O3B C1B 1.350(2) . ?
O3B C4B 1.443(2) . ?
O4B C6B 1.202(2) . ?
O5B C6B 1.338(2) . ?
O5B C7B 1.455(2) . ?
O6B C9B 1.424(2) . ?
O6B C10B 1.435(2) . ?
C2B C3B 1.516(2) . ?
C2B H2BA 0.9900 . ?
C2B H2BB 0.9900 . ?
C3B C4B 1.521(2) . ?
C3B C6B 1.527(2) . ?
C3B C5B 1.533(2) . ?
C4B H4BA 0.9900 . ?
C4B H4BB 0.9900 . ?
C5B H5BA 0.9800 . ?
C5B H5BB 0.9800 . ?
C5B H5BC 0.9800 . ?
C7B C8B 1.493(3) . ?
C7B H7BA 0.9900 . ?
C7B H7BB 0.9900 . ?
C8B C9B 1.527(3) . ?
C8B H8BA 0.9900 . ?
C8B H8BB 0.9900 . ?
C9B H9BA 0.9900 . ?
C9B H9BB 0.9900 . ?
C10B C11B 1.486(3) . ?
C10B H10C 0.9900 . ?
C10B H10D 0.9900 . ?
C11B C12B 1.429(3) . ?
C11B C15B 1.437(3) . ?
C12B C13B 1.435(3) . ?
C12B H12B 1.0000 . ?
C13B C14B 1.420(3) . ?
C13B H13B 1.0000 . ?
C14B C15B 1.429(3) . ?
C14B H14B 1.0000 . ?
C15B H15B 1.0000 . ?
C16B C20B 1.420(3) . ?
C16B C17B 1.432(3) . ?
C16B H16B 1.0000 . ?
C17B C18B 1.426(3) . ?
C17B H17B 1.0000 . ?
C18B C19B 1.417(3) . ?
C18B H18B 1.0000 . ?
C19B C20B 1.431(3) . ?
C19B H19B 1.0000 . ?
C20B H20B 1.0000 . ?
Fe1C C11C 2.0348(18) . ?
Fe1C C15C 2.035(2) . ?
Fe1C C12C 2.0362(19) . ?
Fe1C C13C 2.040(2) . ?
Fe1C C18C 2.043(2) . ?
Fe1C C16C 2.043(2) . ?
Fe1C C17C 2.043(2) . ?
Fe1C C20C 2.047(2) . ?
Fe1C C19C 2.0489(19) . ?
Fe1C C14C 2.049(2) . ?
O1C C1C 1.324(3) . ?
O1C C2C 1.454(3) . ?
O2C C1C 1.201(3) . ?
O3C C1C 1.344(3) . ?
O3C C4C 1.454(3) . ?
O4C C6C 1.200(3) . ?
O5C C6C 1.338(2) . ?
O5C C7C 1.464(3) . ?
O6C C9C 1.426(3) . ?
O6C C10C 1.440(2) . ?
C2C C3C 1.521(3) . ?
C2C H2CA 0.9900 . ?
C2C H2CB 0.9900 . ?
C3C C4C 1.512(3) . ?
C3C C6C 1.525(2) . ?
C3C C5C 1.534(3) . ?
C4C H4CA 0.9900 . ?
C4C H4CB 0.9900 . ?
C5C H5CA 0.9800 . ?
C5C H5CB 0.9800 . ?
C5C H5CC 0.9800 . ?
C7C C8C 1.503(3) . ?
C7C H7CA 0.9900 . ?
C7C H7CB 0.9900 . ?
C8C C9C 1.508(3) . ?
C8C H8CA 0.9900 . ?
C8C H8CB 0.9900 . ?
C9C H9CA 0.9900 . ?
C9C H9CB 0.9900 . ?
C10C C11C 1.492(3) . ?
C10C H10E 0.9900 . ?
C10C H10F 0.9900 . ?
C11C C12C 1.426(3) . ?
C11C C15C 1.431(3) . ?
C12C C13C 1.431(3) . ?
C12C H12C 1.0000 . ?
C13C C14C 1.429(3) . ?
C13C H13C 1.0000 . ?
C14C C15C 1.432(3) . ?
C14C H14C 1.0000 . ?
C15C H15C 1.0000 . ?
C16C C17C 1.413(3) . ?
C16C C20C 1.422(4) . ?
C16C H16C 1.0000 . ?
C17C C18C 1.423(3) . ?
C17C H17C 1.0000 . ?
C18C C19C 1.419(3) . ?
C18C H18C 1.0000 . ?
C19C C20C 1.431(4) . ?
C19C H19C 1.0000 . ?
C20C H20C 1.0000 . ?
Fe1D C11D 2.0349(18) . ?
Fe1D C15D 2.035(2) . ?
Fe1D C12D 2.0362(19) . ?
Fe1D C13D 2.040(2) . ?
Fe1D C18D 2.043(2) . ?
Fe1D C16D 2.043(2) . ?
Fe1D C17D 2.043(2) . ?
Fe1D C20D 2.047(2) . ?
Fe1D C19D 2.049(2) . ?
Fe1D C14D 2.049(2) . ?
O1D C1D 1.324(3) . ?
O1D C2D 1.454(3) . ?
O2D C1D 1.201(3) . ?
O3D C1D 1.344(3) . ?
O3D C4D 1.454(3) . ?
O4D C6D 1.200(3) . ?
O5D C6D 1.338(2) . ?
O5D C7D 1.464(3) . ?
O6D C9D 1.426(3) . ?
O6D C10D 1.440(2) . ?
C2D C3D 1.521(3) . ?
C2D H2DA 0.9900 . ?
C2D H2DB 0.9900 . ?
C3D C4D 1.512(3) . ?
C3D C6D 1.525(2) . ?
C3D C5D 1.534(3) . ?
C4D H4DA 0.9900 . ?
C4D H4DB 0.9900 . ?
C5D H5DA 0.9800 . ?
C5D H5DB 0.9800 . ?
C5D H5DC 0.9800 . ?
C7D C8D 1.503(3) . ?
C7D H7DA 0.9900 . ?
C7D H7DB 0.9900 . ?
C8D C9D 1.508(3) . ?
C8D H8DA 0.9900 . ?
C8D H8DB 0.9900 . ?
C9D H9DA 0.9900 . ?
C9D H9DB 0.9900 . ?
C10D C11D 1.491(3) . ?
C10D H10G 0.9900 . ?
C10D H10H 0.9900 . ?
C11D C12D 1.426(3) . ?
C11D C15D 1.431(3) . ?
C12D C13D 1.431(3) . ?
C12D H12D 1.0000 . ?
C13D C14D 1.429(3) . ?
C13D H13D 1.0000 . ?
C14D C15D 1.432(3) . ?
C14D H14D 1.0000 . ?
C15D H15D 1.0000 . ?
C16D C17D 1.413(3) . ?
C16D C20D 1.422(4) . ?
C16D H16D 1.0000 . ?
C17D C18D 1.423(3) . ?
C17D H17D 1.0000 . ?
C18D C19D 1.419(3) . ?
C18D H18D 1.0000 . ?
C19D C20D 1.431(4) . ?
C19D H19D 1.0000 . ?
C20D H20D 1.0000 . ?

loop_
_geom_torsion_atom_site_label_1
_geom_torsion_atom_site_label_2
_geom_torsion_atom_site_label_3
_geom_torsion_atom_site_label_4
_geom_torsion
_geom_torsion_site_symmetry_1
_geom_torsion_site_symmetry_2
_geom_torsion_site_symmetry_3
_geom_torsion_site_symmetry_4
_geom_torsion_publ_flag
C2A O1A C1A O2A 174.1(2) . . . . ?
C2A O1A C1A O3A -5.7(3) . . . . ?
C4A O3A C1A O2A 170.2(2) . . . . ?
C4A O3A C1A O1A -10.1(3) . . . . ?
C1A O1A C2A C3A -14.3(3) . . . . ?
O1A C2A C3A C4A 45.2(2) . . . . ?
O1A C2A C3A C6A -73.4(2) . . . . ?
O1A C2A C3A C5A 164.24(17) . . . . ?
C1A O3A C4A C3A 44.1(3) . . . . ?
C2A C3A C4A O3A -58.75(19) . . . . ?
C6A C3A C4A O3A 60.0(2) . . . . ?
C5A C3A C4A O3A -177.88(15) . . . . ?
C7A O5A C6A O4A 0.6(3) . . . . ?
C7A O5A C6A C3A -178.33(16) . . . . ?
C4A C3A C6A O4A -114.7(2) . . . . ?
C2A C3A C6A O4A 1.5(3) . . . . ?
C5A C3A C6A O4A 123.5(2) . . . . ?
C4A C3A C6A O5A 64.2(2) . . . . ?
C2A C3A C6A O5A -179.60(16) . . . . ?
C5A C3A C6A O5A -57.5(2) . . . . ?
C6A O5A C7A C8A 84.3(2) . . . . ?
O5A C7A C8A C9A 174.94(17) . . . . ?
C10A O6A C9A C8A -176.65(17) . . . . ?
C7A C8A C9A O6A -77.4(2) . . . . ?
C9A O6A C10A C11A 173.50(18) . . . . ?
O6A C10A C11A C12A -95.9(2) . . . . ?
O6A C10A C11A C15A 81.2(2) . . . . ?
O6A C10A C11A Fe1A 171.93(14) . . . . ?
C15A C11A C12A C13A 0.21(19) . . . . ?
C10A C11A C12A C13A 177.73(16) . . . . ?
Fe1A C11A C12A C13A -58.96(12) . . . . ?
C15A C11A C12A Fe1A 59.17(12) . . . . ?
C10A C11A C12A Fe1A -123.31(18) . . . . ?
C11A C12A C13A C14A -0.4(2) . . . . ?
Fe1A C12A C13A C14A -59.28(13) . . . . ?
C11A C12A C13A Fe1A 58.87(12) . . . . ?
C12A C13A C14A C15A 0.4(2) . . . . ?
Fe1A C13A C14A C15A -58.46(13) . . . . ?
C12A C13A C14A Fe1A 58.91(12) . . . . ?
C12A C11A C15A C14A 0.1(2) . . . . ?
C10A C11A C15A C14A -177.50(16) . . . . ?
Fe1A C11A C15A C14A 59.32(13) . . . . ?
C12A C11A C15A Fe1A -59.26(12) . . . . ?
C10A C11A C15A Fe1A 123.18(17) . . . . ?
C13A C14A C15A C11A -0.3(2) . . . . ?
Fe1A C14A C15A C11A -58.94(13) . . . . ?
C13A C14A C15A Fe1A 58.63(13) . . . . ?
C20A C16A C17A C18A -0.6(2) . . . . ?
Fe1A C16A C17A C18A 59.10(13) . . . . ?
C20A C16A C17A Fe1A -59.73(14) . . . . ?
C16A C17A C18A C19A 0.3(2) . . . . ?
Fe1A C17A C18A C19A 59.48(13) . . . . ?
C16A C17A C18A Fe1A -59.19(13) . . . . ?
C17A C18A C19A C20A 0.2(2) . . . . ?
Fe1A C18A C19A C20A 59.45(14) . . . . ?
C17A C18A C19A Fe1A -59.29(13) . . . . ?
C17A C16A C20A C19A 0.7(2) . . . . ?
Fe1A C16A C20A C19A -58.97(15) . . . . ?
C17A C16A C20A Fe1A 59.70(14) . . . . ?
C18A C19A C20A C16A -0.5(2) . . . . ?
Fe1A C19A C20A C16A 58.91(14) . . . . ?
C18A C19A C20A Fe1A -59.45(14) . . . . ?
C2B O1B C1B O2B 172.5(2) . . . . ?
C2B O1B C1B O3B -6.0(3) . . . . ?
C4B O3B C1B O2B 171.36(19) . . . . ?
C4B O3B C1B O1B -10.1(3) . . . . ?
C1B O1B C2B C3B -14.7(3) . . . . ?
O1B C2B C3B C4B 46.0(2) . . . . ?
O1B C2B C3B C6B -73.0(2) . . . . ?
O1B C2B C3B C5B 164.09(16) . . . . ?
C1B O3B C4B C3B 44.8(2) . . . . ?
C2B C3B C4B O3B -60.17(18) . . . . ?
C6B C3B C4B O3B 59.13(19) . . . . ?
C5B C3B C4B O3B -178.54(14) . . . . ?
C7B O5B C6B O4B 0.5(3) . . . . ?
C7B O5B C6B C3B -178.56(15) . . . . ?
C2B C3B C6B O4B 1.5(3) . . . . ?
C4B C3B C6B O4B -114.8(2) . . . . ?
C5B C3B C6B O4B 123.8(2) . . . . ?
C2B C3B C6B O5B -179.50(15) . . . . ?
C4B C3B C6B O5B 64.23(19) . . . . ?
C5B C3B C6B O5B -57.2(2) . . . . ?
C6B O5B C7B C8B 84.2(2) . . . . ?
O5B C7B C8B C9B 175.91(17) . . . . ?
C10B O6B C9B C8B -177.39(17) . . . . ?
C7B C8B C9B O6B -76.3(2) . . . . ?
C9B O6B C10B C11B 174.09(17) . . . . ?
O6B C10B C11B C12B 83.0(2) . . . . ?
O6B C10B C11B C15B -95.0(2) . . . . ?
O6B C10B C11B Fe1B 174.21(13) . . . . ?
C15B C11B C12B C13B 0.3(2) . . . . ?
C10B C11B C12B C13B -178.01(16) . . . . ?
Fe1B C11B C12B C13B 59.52(13) . . . . ?
C15B C11B C12B Fe1B -59.22(12) . . . . ?
C10B C11B C12B Fe1B 122.46(18) . . . . ?
C11B C12B C13B C14B -0.4(2) . . . . ?
Fe1B C12B C13B C14B 58.75(13) . . . . ?
C11B C12B C13B Fe1B -59.13(12) . . . . ?
C12B C13B C14B C15B 0.3(2) . . . . ?
Fe1B C13B C14B C15B 58.77(12) . . . . ?
C12B C13B C14B Fe1B -58.47(13) . . . . ?
C13B C14B C15B C11B -0.1(2) . . . . ?
Fe1B C14B C15B C11B 59.10(12) . . . . ?
C13B C14B C15B Fe1B -59.21(13) . . . . ?
C12B C11B C15B C14B -0.12(19) . . . . ?
C10B C11B C15B C14B 178.19(16) . . . . ?
Fe1B C11B C15B C14B -59.58(12) . . . . ?
C12B C11B C15B Fe1B 59.46(12) . . . . ?
C10B C11B C15B Fe1B -122.23(17) . . . . ?
C20B C16B C17B C18B -0.3(2) . . . . ?
Fe1B C16B C17B C18B -59.24(13) . . . . ?
C20B C16B C17B Fe1B 58.98(13) . . . . ?
C16B C17B C18B C19B 0.5(2) . . . . ?
Fe1B C17B C18B C19B -58.98(13) . . . . ?
C16B C17B C18B Fe1B 59.43(13) . . . . ?
C17B C18B C19B C20B -0.5(2) . . . . ?
Fe1B C18B C19B C20B -59.75(12) . . . . ?
C17B C18B C19B Fe1B 59.28(13) . . . . ?
C17B C16B C20B C19B 0.0(2) . . . . ?
Fe1B C16B C20B C19B 58.98(12) . . . . ?
C17B C16B C20B Fe1B -59.01(13) . . . . ?
C18B C19B C20B C16B 0.3(2) . . . . ?
Fe1B C19B C20B C16B -59.50(13) . . . . ?
C18B C19B C20B Fe1B 59.81(13) . . . . ?
C2C O1C C1C O2C -173.8(19) . . . . ?
C2C O1C C1C O3C 8(3) . . . . ?
C4C O3C C1C O2C -170(2) . . . . ?
C4C O3C C1C O1C 8(3) . . . . ?
C1C O1C C2C C3C 12(2) . . . . ?
O1C C2C C3C C4C -44.8(8) . . . . ?
O1C C2C C3C C6C 73.8(8) . . . . ?
O1C C2C C3C C5C -163.8(8) . . . . ?
C1C O3C C4C C3C -43.4(10) . . . . ?
C2C C3C C4C O3C 58.9(4) . . . . ?
C6C C3C C4C O3C -59.9(4) . . . . ?
C5C C3C C4C O3C 178.0(4) . . . . ?
C7C O5C C6C O4C 2(2) . . . . ?
C7C O5C C6C C3C 176.2(6) . . . . ?
C4C C3C C6C O4C 111.3(17) . . . . ?
C2C C3C C6C O4C -5.0(17) . . . . ?
C5C C3C C6C O4C -127.0(17) . . . . ?
C4C C3C C6C O5C -63.4(10) . . . . ?
C2C C3C C6C O5C -179.7(10) . . . . ?
C5C C3C C6C O5C 58.3(10) . . . . ?
C6C O5C C7C C8C -83.3(12) . . . . ?
O5C C7C C8C C9C -174.1(5) . . . . ?
C10C O6C C9C C8C 177.9(10) . . . . ?
C7C C8C C9C O6C 74.3(11) . . . . ?
C9C O6C C10C C11C -173.8(11) . . . . ?
O6C C10C C11C C12C 96.0(10) . . . . ?
O6C C10C C11C C15C -81.3(10) . . . . ?
O6C C10C C11C Fe1C -171.9(10) . . . . ?
C15C C11C C12C C13C -0.2(2) . . . . ?
C10C C11C C12C C13C -177.9(3) . . . . ?
Fe1C C11C C12C C13C 58.96(14) . . . . ?
C15C C11C C12C Fe1C -59.17(13) . . . . ?
C10C C11C C12C Fe1C 123.1(3) . . . . ?
C11C C12C C13C C14C 0.4(2) . . . . ?
Fe1C C12C C13C C14C 59.28(14) . . . . ?
C11C C12C C13C Fe1C -58.87(13) . . . . ?
C12C C13C C14C C15C -0.4(2) . . . . ?
Fe1C C13C C14C C15C 58.46(15) . . . . ?
C12C C13C C14C Fe1C -58.91(14) . . . . ?
C12C C11C C15C C14C -0.1(2) . . . . ?
C10C C11C C15C C14C 177.7(2) . . . . ?
Fe1C C11C C15C C14C -59.31(15) . . . . ?
C12C C11C C15C Fe1C 59.25(13) . . . . ?
C10C C11C C15C Fe1C -123.0(2) . . . . ?
C13C C14C C15C C11C 0.3(2) . . . . ?
Fe1C C14C C15C C11C 58.94(14) . . . . ?
C13C C14C C15C Fe1C -58.63(15) . . . . ?
C20C C16C C17C C18C 0.6(2) . . . . ?
Fe1C C16C C17C C18C -59.10(15) . . . . ?
C20C C16C C17C Fe1C 59.72(16) . . . . ?
C16C C17C C18C C19C -0.3(2) . . . . ?
Fe1C C17C C18C C19C -59.49(15) . . . . ?
C16C C17C C18C Fe1C 59.20(15) . . . . ?
C17C C18C C19C C20C -0.2(2) . . . . ?
Fe1C C18C C19C C20C -59.45(15) . . . . ?
C17C C18C C19C Fe1C 59.30(15) . . . . ?
C17C C16C C20C C19C -0.7(3) . . . . ?
Fe1C C16C C20C C19C 58.98(16) . . . . ?
C17C C16C C20C Fe1C -59.69(15) . . . . ?
C18C C19C C20C C16C 0.5(3) . . . . ?
Fe1C C19C C20C C16C -58.92(16) . . . . ?
C18C C19C C20C Fe1C 59.45(15) . . . . ?
C2D O1D C1D O2D -174(2) . . . . ?
C2D O1D C1D O3D 2(3) . . . . ?
C4D O3D C1D O2D -171(2) . . . . ?
C4D O3D C1D O1D 13(3) . . . . ?
C1D O1D C2D C3D 17(2) . . . . ?
O1D C2D C3D C4D -45.6(8) . . . . ?
O1D C2D C3D C6D 73.1(8) . . . . ?
O1D C2D C3D C5D -164.6(8) . . . . ?
C1D O3D C4D C3D -44.9(10) . . . . ?
C2D C3D C4D O3D 58.4(4) . . . . ?
C6D C3D C4D O3D -60.4(5) . . . . ?
C5D C3D C4D O3D 177.5(4) . . . . ?
C7D O5D C6D O4D -14(3) . . . . ?
C7D O5D C6D C3D 171.8(10) . . . . ?
C4D C3D C6D O4D 111(3) . . . . ?
C2D C3D C6D O4D -5(3) . . . . ?
C5D C3D C6D O4D -127(3) . . . . ?
C4D C3D C6D O5D -74.8(15) . . . . ?
C2D C3D C6D O5D 168.9(15) . . . . ?
C5D C3D C6D O5D 46.9(15) . . . . ?
C6D O5D C7D C8D -100.8(18) . . . . ?
O5D C7D C8D C9D -173.1(7) . . . . ?
C10D O6D C9D C8D 174.6(15) . . . . ?
C7D C8D C9D O6D 98.2(16) . . . . ?
C9D O6D C10D C11D -169.4(18) . . . . ?
O6D C10D C11D C12D -79.7(15) . . . . ?
O6D C10D C11D C15D 97.5(15) . . . . ?
O6D C10D C11D Fe1D -171.8(15) . . . . ?
C15D C11D C12D C13D 0.2(2) . . . . ?
C10D C11D C12D C13D 177.8(3) . . . . ?
Fe1D C11D C12D C13D -58.96(14) . . . . ?
C15D C11D C12D Fe1D 59.17(13) . . . . ?
C10D C11D C12D Fe1D -123.2(3) . . . . ?
C11D C12D C13D C14D -0.4(2) . . . . ?
Fe1D C12D C13D C14D -59.28(14) . . . . ?
C11D C12D C13D Fe1D 58.87(13) . . . . ?
C12D C13D C14D C15D 0.4(2) . . . . ?
Fe1D C13D C14D C15D -58.46(15) . . . . ?
C12D C13D C14D Fe1D 58.91(14) . . . . ?
C12D C11D C15D C14D 0.1(2) . . . . ?
C10D C11D C15D C14D -177.6(3) . . . . ?
Fe1D C11D C15D C14D 59.32(15) . . . . ?
C12D C11D C15D Fe1D -59.25(13) . . . . ?
C10D C11D C15D Fe1D 123.1(3) . . . . ?
C13D C14D C15D C11D -0.3(2) . . . . ?
Fe1D C14D C15D C11D -58.94(14) . . . . ?
C13D C14D C15D Fe1D 58.63(15) . . . . ?
C20D C16D C17D C18D -0.6(2) . . . . ?
Fe1D C16D C17D C18D 59.10(15) . . . . ?
C20D C16D C17D Fe1D -59.72(16) . . . . ?
C16D C17D C18D C19D 0.3(2) . . . . ?
Fe1D C17D C18D C19D 59.48(15) . . . . ?
C16D C17D C18D Fe1D -59.20(15) . . . . ?
C17D C18D C19D C20D 0.2(2) . . . . ?
Fe1D C18D C19D C20D 59.45(15) . . . . ?
C17D C18D C19D Fe1D -59.30(15) . . . . ?
C17D C16D C20D C19D 0.7(3) . . . . ?
Fe1D C16D C20D C19D -58.98(16) . . . . ?
C17D C16D C20D Fe1D 59.69(15) . . . . ?
C18D C19D C20D C16D -0.5(3) . . . . ?
Fe1D C19D C20D C16D 58.91(16) . . . . ?
C18D C19D C20D Fe1D -59.45(15) . . . . ?
